data_1574518
loop_
_publ_author_name
'W\"ust, Leonie'
'Scheuring, Lea'
'Wellnitz, Tim'
'Radacki, Krzysztof'
'Braunschweig, Holger'

_publ_section_title
;
 Alkali metal salts of 1,2,3-benzodiazaborines: platforms for late-stage
 N-functionalization and metal complexation
;
_journal_issue 22
_journal_name_full 'Chemical Science'
_journal_page_first 9934
_journal_page_last 9942
_journal_paper_doi 10.1039/D5SC01395J
_journal_volume 16
_journal_year 2025
_chemical_absolute_configuration unk
_chemical_formula_moiety 'C68 H72 B4 N8 Na4'
_chemical_formula_sum 'C68 H72 B4 N8 Na4'
_chemical_formula_weight 1136.53
_space_group_crystal_system tetragonal
_space_group_IT_number 114
_space_group_name_Hall 'P -4 2n'
_space_group_name_H-M_alt 'P -4 21 c'
_atom_sites_solution_hydrogens geom
_atom_sites_solution_primary dual
_atom_sites_solution_secondary difmap
_audit_creation_date 2023-12-15
_audit_creation_method 'CIF-fill 1.4p (K.Radacki, 2005-23)'
_audit_update_record
;
2025-02-20 deposited with the CCDC.	2025-04-21 downloaded from the CCDC.
;
_cell_angle_alpha 90
_cell_angle_beta 90
_cell_angle_gamma 90
_cell_formula_units_Z 8
_cell_length_a 22.53180(10)
_cell_length_b 22.53180(10)
_cell_length_c 24.21670(10)
_cell_measurement_reflns_used 116636
_cell_measurement_temperature 100(2)
_cell_measurement_theta_max 74.2130
_cell_measurement_theta_min 2.6640
_cell_volume 12294.38(9)
_computing_cell_refinement 'CrysAlisPro 1.171.42.30a (Rigaku OD, 2021)'
_computing_data_collection 'CrysAlisPro 1.171.42.30a (Rigaku OD, 2021)'
_computing_data_reduction 'CrysAlisPro 1.171.42.30a (Rigaku OD, 2021)'
_computing_molecular_graphics 'ShelXLe (Huebschle et all, 2011)'
_computing_publication_material 'SHELXL-2018/3 (Sheldrick, 2018)'
_computing_structure_refinement 'SHELXL-2018/3 (Sheldrick, 2018)'
_computing_structure_solution 'SHELXT 2014/5 (Sheldrick, 2014)''
_diffrn_ambient_environment N~2~
_diffrn_ambient_temperature 100(2)
_diffrn_detector HPA
_diffrn_detector_area_resol_mean 10.0
_diffrn_detector_type 'HyPix Arc150'
_diffrn_measured_fraction_theta_full 1.000
_diffrn_measured_fraction_theta_max 0.984
_diffrn_measurement_details
;
 List of Runs (angles in degrees, time in seconds):
 --------------------------------------------------------------------------
  1  \w     13.00  75.00   0.50    3.31    --   58.45-108.00 -38.00  124
  2  \w    -76.00 -15.00   0.50    3.31    --  -60.36 108.00  59.00  122
  3  \w    -86.00 -25.00   0.50    3.31    --  -69.85 108.00  59.00  122
  4  \w     26.00  87.00   0.50    3.31    --   71.26-108.00 -38.00  122
  5  \w    -92.00 -31.00   0.50    3.31    --  -76.37 108.00  59.00  122
  6  \w     37.00  92.00   0.50    3.31    --   82.26-108.00 -38.00  110
  7  \w     51.00  86.00   0.50    3.31    --   38.00  52.00-148.09   70
  8  \w     59.00  94.00   0.50    3.31    --   46.00  52.00-109.17   70
  9  \w   -102.00 -67.00   0.50    3.31    --  -54.00 -52.00  -3.08   70
 10  \w   -109.00 -69.00   0.50    3.31    --  -58.00 -37.00 121.09   80
 11  \w   -111.00 -76.00   0.50    3.31    --  -62.00 -48.00 -37.19   70
 12  \w   -115.00 -80.00   0.50    3.31    --  -66.00 -47.00-121.80   70
 13  \w   -116.00 -85.00   0.50    3.31    --  -70.00 -59.00-156.16   62
 14  \w   -117.00 -83.00   0.50    3.31    --  -70.00 -56.00 112.23   68
 15  \w   -124.00 -87.00   0.50    3.31    --  -74.00 -44.00 -68.67   74
 16  \w   -121.00 -86.00   0.50    3.31    --  -74.00 -58.00  60.62   70
 17  \w    -92.00 -31.00   0.50    3.31    --  -76.37 112.00 150.00  122
 18  \w    -92.00 -31.00   0.50    3.31    --  -76.37 112.00 -90.00  122
 19  \w    -92.00 -31.00   0.50    3.31    --  -76.37 112.00   0.00  122
 20  \w    -97.00 -32.00   0.50    3.31    --  -78.00 114.00-132.12  130
 21  \w    -97.00 -32.00   0.50    3.31    --  -78.00 114.00 117.51  130
 22  \w   -130.00 -91.00   0.50    3.31    --  -79.50 -41.00 -45.36   78
 23  \w   -126.00 -93.00   0.50    3.31    --  -79.50-121.00-148.98   66
 24  \w   -128.00 -93.00   0.50    3.31    --  -79.50 -50.00 105.03   70
 25  \w   -126.00 -92.00   0.50    3.31    --  -79.50-122.00 -62.64   68
 26  \w    -97.00 -33.00   0.50    3.31    --  -79.50 115.00 -26.90  128
 27  \w   -124.00 -92.00   0.50    3.31    --  -79.50 -63.00-102.99   64
 28  \w   -126.00 -92.00   0.50    3.31    --  -79.50-122.00 148.53   68
 29  \w   -126.00 -93.00   0.50    3.31    --  -79.50-121.00  83.20   66
 30  \w   -128.00 -93.00   0.50    3.31    --  -79.50 -49.00  41.39   70
 31  \w   -129.00 -93.00   0.50    3.31    --  -79.50 -48.00-105.90   72
 32  \w   -124.00 -92.00   0.50    3.31    --  -79.50 -63.00-128.93   64
 33  \w   -125.00 -91.00   0.50    3.31    --  -79.50 -60.00  55.67   68
 34  \w   -126.00 -93.00   0.50    3.31    --  -79.50-120.00  -4.65   66
 35  \w   -128.00 -93.00   0.50    3.31    --  -79.50 -50.00   3.20   70
 36  \w   -101.00 -33.00   0.50    3.31    --  -79.50 125.00  27.66  136
 37  \w   -125.00 -91.00   0.50    3.31    --  -79.50 -60.00 128.54   68
 38  \w   -130.00 -91.00   0.50    3.31    --  -79.50 -39.00 174.01   78
 39  \w     40.00  90.00   0.50    3.31    --   82.26 -95.00  30.00  100
 40  \w     40.00  90.00   0.50    3.31    --   82.26 -95.00  60.00  100
 41  \w     40.00  90.00   0.50    3.31    --   82.26 -95.00 150.00  100
 42  \w     40.00  90.00   0.50    3.31    --   82.26 -95.00 120.00  100
 43  \w     40.00  90.00   0.50    3.31    --   82.26 -95.00 -60.00  100
 44  \w     40.00  90.00   0.50    3.31    --   82.26 -95.00   0.00  100
 45  \w     40.00  90.00   0.50    3.31    --   82.26 -95.00  90.00  100
 46  \w     40.00  90.00   0.50    3.31    --   82.26 -95.00-180.00  100
 47  \w     46.00 133.00   0.50    3.31    --   82.26  15.00 -30.00  174
 48  \w     37.00  93.00   0.50    3.31    --   82.26-112.00 -90.00  112
 49  \w     46.00 133.00   0.50    3.31    --   82.26  15.00 -30.00  174
 50  \w     42.00  93.00   0.50    3.31    --   85.25 -98.00 -17.12  102
 51  \w     67.00 136.00   0.50    3.31    --   85.25  18.00-141.89  138
 52  \w     42.00  93.00   0.50    3.31    --   85.25 -98.00-115.60  102
 53  \w     42.00  93.00   0.50    3.31    --   85.25 -97.00-146.35  102
 54  \w    -26.00   2.00   0.50    3.31    --  -14.00 102.00 126.13   56
 55  \w     30.00  56.00   0.50    3.31    --   18.00  60.00 120.03   52
 56  \w     30.00  56.00   0.50    3.31    --   18.00  60.00   5.98   52
 57  \w     34.00  60.00   0.50    3.31    --   22.00  59.00  46.65   52
 58  \w     34.00  60.00   0.50    3.31    --   22.00  58.00 -62.54   52
 59  \w     34.00  60.00   0.50    3.31    --   22.00  59.00 175.47   52
 60  \w    -86.00 -51.00   0.50    3.31    --  -38.00 -51.00  49.79   70
 61  \w     55.00  90.00   0.50    3.31    --   42.00  52.00 -55.41   70
 62  \w   -121.00 -91.00   0.50    3.31    --  -74.00 -58.00  84.56   60
 63  \w   -126.00 -93.00   0.50    3.31    --  -79.50-120.00-102.33   66
 64  \w   -126.00 -92.00   0.50    3.31    --  -79.50-123.00 114.66   68
 65  \w   -126.00 -93.00   0.50    3.31    --  -79.50-120.00  24.79   66
;
_diffrn_measurement_device 'four-circle diffractometer'
_diffrn_measurement_device_type 'Rigaku XtaLAB Synergy-R'
_diffrn_measurement_method '\w scans'
_diffrn_orient_matrix_type
;
 CrysAlisPro convention (1999,Acta A55,543-557)
;
_diffrn_orient_matrix_UB_11 -0.0197003000
_diffrn_orient_matrix_UB_12 0.0057387000
_diffrn_orient_matrix_UB_13 0.0606910000
_diffrn_orient_matrix_UB_21 0.0529929000
_diffrn_orient_matrix_UB_22 0.0413828000
_diffrn_orient_matrix_UB_23 0.0114915000
_diffrn_orient_matrix_UB_31 -0.0384583000
_diffrn_orient_matrix_UB_32 0.0541136000
_diffrn_orient_matrix_UB_33 -0.0152351000
_diffrn_radiation_monochromator 'multi-layer mirror'
_diffrn_radiation_probe x-ray
_diffrn_radiation_type CuK\a
_diffrn_radiation_wavelength 1.54184
_diffrn_radiation_xray_symbol K-L~2,3~
_diffrn_reflns_av_R_equivalents 0.0400
_diffrn_reflns_av_unetI/netI 0.0131
_diffrn_reflns_Laue_measured_fraction_full 1.000
_diffrn_reflns_Laue_measured_fraction_max 0.984
_diffrn_reflns_limit_h_max 27
_diffrn_reflns_limit_h_min -28
_diffrn_reflns_limit_k_max 28
_diffrn_reflns_limit_k_min -26
_diffrn_reflns_limit_l_max 30
_diffrn_reflns_limit_l_min -30
_diffrn_reflns_number 291514
_diffrn_reflns_point_group_measured_fraction_full 1.000
_diffrn_reflns_point_group_measured_fraction_max 0.976
_diffrn_reflns_theta_full 67.684
_diffrn_reflns_theta_max 76.061
_diffrn_reflns_theta_min 2.679
_diffrn_source 'rotating-anode X-ray tube'
_diffrn_source_type 'PhotonJet-R X-ray Source'
_exptl_absorpt_coefficient_mu 0.798
_exptl_absorpt_correction_T_max 1.000
_exptl_absorpt_correction_T_min 0.912
_exptl_absorpt_correction_type gaussian
_exptl_absorpt_process_details
;
 CrysAlisPro 1.171.42.30a (Rigaku Oxford Diffraction, 2021) Numerical 
 absorption correction based on gaussian integration over a multifaceted 
 crystal model Empirical absorption correction using spherical harmonics, 
 implemented in SCALE3 ABSPACK scaling algorithm.
;
_exptl_crystal_colour 'translucent colourless'
_exptl_crystal_density_diffrn 1.228
_exptl_crystal_description plate
_exptl_crystal_F_000 4800
_exptl_crystal_preparation
;
 For data collection the crystal was immersed in a film of perfluoropolyether 
 oil, mounted on a polyimide loop and transferred to stream of cold nitrogen 
 (Oxford Cryostream 800).
;
_exptl_crystal_size_max 0.110
_exptl_crystal_size_mid 0.050
_exptl_crystal_size_min 0.040
_refine_diff_density_max 0.244
_refine_diff_density_min -0.189
_refine_diff_density_rms 0.039
_refine_ls_abs_structure_details 'Refined as an inversion twin.'
_refine_ls_abs_structure_Flack 0.50(5)
_refine_ls_extinction_method none
_refine_ls_goodness_of_fit_ref 1.076
_refine_ls_hydrogen_treatment constr
_refine_ls_matrix_type full
_refine_ls_number_parameters 774
_refine_ls_number_reflns 12558
_refine_ls_number_restraints 0
_refine_ls_restrained_S_all 1.076
_refine_ls_R_factor_all 0.0379
_refine_ls_R_factor_gt 0.0329
_refine_ls_shift/su_max 0.001
_refine_ls_shift/su_mean 0.000
_refine_ls_structure_factor_coef Fsqd
_refine_ls_weighting_details
;
 w=1/[\s^2^(Fo^2^)+(0.0582P)^2^+2.3825P] where P=(Fo^2^+2Fc^2^)/3
;
_refine_ls_weighting_scheme calc
_refine_ls_wR_factor_gt 0.0892
_refine_ls_wR_factor_ref 0.0972
_reflns_Friedel_coverage 0.841
_reflns_Friedel_fraction_full 1.000
_reflns_Friedel_fraction_max 0.966
_reflns_number_gt 11668
_reflns_number_total 12558
_reflns_threshold_expression 'I > 2\s(I)'
_cod_data_source_file d5sc01395j2.cif
_cod_data_source_block 6-Na
_cod_depositor_comments 'Adding full bibliography for 1574505--1574520.cif.'
_cod_original_cell_volume 12294.38(12)
_cod_database_code 1574518
_shelx_shelxl_version_number 2018/3
_shelx_space_group_comment
;
 The symmetry employed for this shelxl refinement is uniquely defined by the 
 following loop, which should always be used as a source of symmetry 
 information in preference to the above space-group names. They are only 
 intended as comments.
;
_shelx_estimated_absorpt_t_min 0.917
_shelx_estimated_absorpt_t_max 0.969

loop_
_space_group_symop_operation_xyz
'x, y, z'
'-x, -y, z'
'y, -x, -z'
'-y, x, -z'
'-x+1/2, y+1/2, -z+1/2'
'x+1/2, -y+1/2, -z+1/2'
'-y+1/2, -x+1/2, z+1/2'
'y+1/2, x+1/2, z+1/2'

loop_
_atom_site_label
_atom_site_type_symbol
_atom_site_fract_x
_atom_site_fract_y
_atom_site_fract_z
_atom_site_U_iso_or_equiv
_atom_site_adp_type
_atom_site_occupancy
_atom_site_site_symmetry_order
_atom_site_calc_flag
_atom_site_refinement_flags_posn
_atom_site_refinement_flags_adp
_atom_site_refinement_flags_occupancy
_atom_site_disorder_assembly
_atom_site_disorder_group
B1C_1 B 0.99296(12) 0.61717(12) 0.49217(11) 0.0275(5) Uani 1 1 d . . . . .
N1C_1 N 0.97522(8) 0.57604(9) 0.45092(8) 0.0276(4) Uani 1 1 d . . . . .
C7C_1 C 0.84333(11) 0.63853(12) 0.56376(10) 0.0323(5) Uani 1 1 d . . . . .
H7C_1 H 0.804799 0.621628 0.561208 0.039 Uiso 1 1 calc R U . . .
C6C_1 C 0.85497(12) 0.68156(12) 0.60252(11) 0.0358(5) Uani 1 1 d . . . . .
H6C_1 H 0.824479 0.694268 0.626900 0.043 Uiso 1 1 calc R U . . .
C5C_1 C 0.91152(12) 0.70661(12) 0.60614(11) 0.0380(6) Uani 1 1 d . . . . .
H5C_1 H 0.919071 0.737063 0.632350 0.046 Uiso 1 1 calc R U . . .
C4C_1 C 0.95641(12) 0.68742(11) 0.57193(11) 0.0350(5) Uani 1 1 d . . . . .
H4C_1 H 0.994873 0.704272 0.575486 0.042 Uiso 1 1 calc R U . . .
C3C_1 C 0.94645(10) 0.64335(10) 0.53180(9) 0.0273(5) Uani 1 1 d . . . . .
C2C_1 C 0.88882(10) 0.61954(10) 0.52773(9) 0.0282(5) Uani 1 1 d . . . . .
C1C_1 C 0.87794(11) 0.57599(11) 0.48564(10) 0.0314(5) Uani 1 1 d . . . . .
H1C_1 H 0.839114 0.559644 0.483928 0.038 Uiso 1 1 calc R U . . .
N2C_1 N 0.91635(9) 0.55676(9) 0.44956(8) 0.0309(4) Uani 1 1 d . . . . .
C1C_2 C 1.06278(10) 0.62892(10) 0.49538(9) 0.0278(5) Uani 1 1 d . . . . .
C2C_2 C 1.09740(11) 0.59418(11) 0.53128(10) 0.0292(5) Uani 1 1 d . . . . .
C3C_2 C 1.15970(11) 0.59484(11) 0.52774(10) 0.0327(5) Uani 1 1 d . . . . .
C4C_2 C 1.18622(11) 0.63140(13) 0.48855(11) 0.0378(6) Uani 1 1 d . . . . .
H4C_2 H 1.228235 0.631066 0.485300 0.045 Uiso 1 1 calc R U . . .
C5C_2 C 1.15358(12) 0.66853(12) 0.45380(10) 0.0353(6) Uani 1 1 d . . . . .
C6C_2 C 1.09128(11) 0.66761(10) 0.45767(10) 0.0304(5) Uani 1 1 d . . . . .
C7C_2 C 1.06833(11) 0.55442(11) 0.57374(10) 0.0341(5) Uani 1 1 d . . . . .
H7CA_2 H 1.082630 0.565018 0.610659 0.051 Uiso 1 1 calc R U . . .
H7CB_2 H 1.078352 0.512941 0.565899 0.051 Uiso 1 1 calc R U . . .
H7CC_2 H 1.025168 0.559533 0.572154 0.051 Uiso 1 1 calc R U . . .
C8C_2 C 1.19684(12) 0.55705(13) 0.56537(11) 0.0393(6) Uani 1 1 d . . . . .
H8CA_2 H 1.191032 0.569827 0.603678 0.059 Uiso 1 1 calc R U . . .
H8CB_2 H 1.238789 0.561254 0.555417 0.059 Uiso 1 1 calc R U . . .
H8CC_2 H 1.184941 0.515417 0.561581 0.059 Uiso 1 1 calc R U . . .
C9C_2 C 1.18569(14) 0.70746(15) 0.41271(13) 0.0501(8) Uani 1 1 d . . . . .
H9CA_2 H 1.228566 0.701115 0.416022 0.075 Uiso 1 1 calc R U . . .
H9CB_2 H 1.176481 0.749191 0.420225 0.075 Uiso 1 1 calc R U . . .
H9CC_2 H 1.172829 0.697316 0.375215 0.075 Uiso 1 1 calc R U . . .
C10C_2 C 1.05343(12) 0.70747(11) 0.42212(10) 0.0354(5) Uani 1 1 d . . . . .
H10A_2 H 1.027684 0.731673 0.445719 0.053 Uiso 1 1 calc R U . . .
H10B_2 H 1.028962 0.683173 0.397455 0.053 Uiso 1 1 calc R U . . .
H10C_2 H 1.079041 0.733459 0.400101 0.053 Uiso 1 1 calc R U . . .
Na1C_3 Na 0.92596(4) 0.45536(4) 0.42058(4) 0.0293(2) Uani 1 1 d . . . . .
Na2C_3 Na 1.04013(4) 0.43177(4) 0.35068(4) 0.0294(2) Uani 1 1 d . . . . .
Na3C_3 Na 0.46806(4) 0.57746(4) 0.03384(4) 0.02816(19) Uani 1 1 d . . . . .
Na4C_3 Na 0.45249(4) 0.43641(4) 0.46276(4) 0.0287(2) Uani 1 1 d . . . . .
B1C_4 B 0.88764(11) 0.48855(12) 0.27651(11) 0.0276(5) Uani 1 1 d . . . . .
N1C_4 N 0.92558(9) 0.46997(9) 0.31991(8) 0.0284(4) Uani 1 1 d . . . . .
C7C_4 C 0.85334(12) 0.33524(12) 0.21573(11) 0.0355(6) Uani 1 1 d . . . . .
H7C_4 H 0.864454 0.295364 0.223172 0.043 Uiso 1 1 calc R U . . .
C6C_4 C 0.81470(13) 0.34770(13) 0.17350(12) 0.0412(6) Uani 1 1 d . . . . .
H6C_4 H 0.799162 0.316389 0.151551 0.049 Uiso 1 1 calc R U . . .
C5C_4 C 0.79812(13) 0.40640(14) 0.16268(12) 0.0426(6) Uani 1 1 d . . . . .
H5C_4 H 0.771179 0.414784 0.133534 0.051 Uiso 1 1 calc R U . . .
C4C_4 C 0.82066(11) 0.45204(12) 0.19408(10) 0.0353(5) Uani 1 1 d . . . . .
H4C_4 H 0.809222 0.491680 0.185975 0.042 Uiso 1 1 calc R U . . .
C3C_4 C 0.86029(10) 0.44137(11) 0.23794(9) 0.0278(5) Uani 1 1 d . . . . .
C2C_4 C 0.87654(10) 0.38196(11) 0.24809(10) 0.0298(5) Uani 1 1 d . . . . .
C1C_4 C 0.91733(11) 0.37014(11) 0.29215(10) 0.0334(5) Uani 1 1 d . . . . .
H1C_4 H 0.929063 0.330065 0.297575 0.040 Uiso 1 1 calc R U . . .
N2C_4 N 0.93980(9) 0.40995(9) 0.32555(9) 0.0325(4) Uani 1 1 d . . . . .
C1C_5 C 0.87807(10) 0.55878(10) 0.27110(9) 0.0268(4) Uani 1 1 d . . . . .
C2C_5 C 0.84107(10) 0.59040(11) 0.30808(9) 0.0292(5) Uani 1 1 d . . . . .
C3C_5 C 0.83963(11) 0.65277(12) 0.30696(10) 0.0334(5) Uani 1 1 d . . . . .
C4C_5 C 0.87604(11) 0.68300(11) 0.27062(11) 0.0330(5) Uani 1 1 d . . . . .
H4C_5 H 0.875659 0.725159 0.270800 0.040 Uiso 1 1 calc R U . . .
C5C_5 C 0.91329(11) 0.65355(11) 0.23372(10) 0.0305(5) Uani 1 1 d . . . . .
C6C_5 C 0.91259(10) 0.59121(10) 0.23298(9) 0.0284(5) Uani 1 1 d . . . . .
C7C_5 C 0.80308(10) 0.55727(12) 0.34898(10) 0.0340(5) Uani 1 1 d . . . . .
H7CA_5 H 0.818705 0.563335 0.386320 0.051 Uiso 1 1 calc R U . . .
H7CB_5 H 0.803577 0.514826 0.340147 0.051 Uiso 1 1 calc R U . . .
H7CC_5 H 0.762241 0.572103 0.347071 0.051 Uiso 1 1 calc R U . . .
C8C_5 C 0.79969(13) 0.68719(14) 0.34578(13) 0.0453(7) Uani 1 1 d . . . . .
H8CA_5 H 0.803993 0.729787 0.338646 0.068 Uiso 1 1 calc R U . . .
H8CB_5 H 0.810917 0.678658 0.384061 0.068 Uiso 1 1 calc R U . . .
H8CC_5 H 0.758338 0.675392 0.339738 0.068 Uiso 1 1 calc R U . . .
C9C_5 C 0.95410(12) 0.68781(11) 0.19615(11) 0.0371(6) Uani 1 1 d . . . . .
H9CA_5 H 0.995253 0.675860 0.203087 0.056 Uiso 1 1 calc R U . . .
H9CB_5 H 0.949746 0.730391 0.203339 0.056 Uiso 1 1 calc R U . . .
H9CC_5 H 0.943860 0.679469 0.157597 0.056 Uiso 1 1 calc R U . . .
C10C_5 C 0.94982(12) 0.56002(11) 0.19045(11) 0.0359(6) Uani 1 1 d . . . . .
H10A_5 H 0.943375 0.517099 0.193129 0.054 Uiso 1 1 calc R U . . .
H10B_5 H 0.991827 0.568867 0.196972 0.054 Uiso 1 1 calc R U . . .
H10C_5 H 0.938549 0.573736 0.153507 0.054 Uiso 1 1 calc R U . . .
B1C_6 B 0.61119(11) 0.49235(12) 0.11083(10) 0.0260(5) Uani 1 1 d . . . . .
N1C_6 N 0.57793(9) 0.51604(8) 0.06625(8) 0.0263(4) Uani 1 1 d . . . . .
C7C_6 C 0.65618(11) 0.63897(12) 0.17919(10) 0.0326(5) Uani 1 1 d . . . . .
H7C_6 H 0.648982 0.679989 0.173077 0.039 Uiso 1 1 calc R U . . .
C6C_6 C 0.69130(12) 0.62095(13) 0.22249(10) 0.0374(6) Uani 1 1 d . . . . .
H6C_6 H 0.708913 0.649570 0.246174 0.045 Uiso 1 1 calc R U . . .
C5C_6 C 0.70107(11) 0.56038(13) 0.23164(10) 0.0373(6) Uani 1 1 d . . . . .
H5C_6 H 0.725358 0.548180 0.261628 0.045 Uiso 1 1 calc R U . . .
C4C_6 C 0.67602(11) 0.51844(12) 0.19783(10) 0.0324(5) Uani 1 1 d . . . . .
H4C_6 H 0.682787 0.477555 0.205059 0.039 Uiso 1 1 calc R U . . .
C3C_6 C 0.64044(10) 0.53500(10) 0.15258(9) 0.0263(5) Uani 1 1 d . . . . .
C2C_6 C 0.63087(10) 0.59591(11) 0.14383(9) 0.0279(5) Uani 1 1 d . . . . .
C1C_6 C 0.59472(11) 0.61307(11) 0.09769(10) 0.0302(5) Uani 1 1 d . . . . .
H1C_6 H 0.587900 0.654337 0.092771 0.036 Uiso 1 1 calc R U . . .
N2C_6 N 0.57037(9) 0.57736(9) 0.06190(8) 0.0295(4) Uani 1 1 d . . . . .
C1C_7 C 0.61257(10) 0.42137(10) 0.11385(9) 0.0274(5) Uani 1 1 d . . . . .
C2C_7 C 0.57305(10) 0.39161(10) 0.14954(9) 0.0280(5) Uani 1 1 d . . . . .
C3C_7 C 0.56449(11) 0.32989(11) 0.14496(10) 0.0322(5) Uani 1 1 d . . . . .
C4C_7 C 0.59532(12) 0.29901(11) 0.10441(11) 0.0345(5) Uani 1 1 d . . . . .
H4C_7 H 0.588437 0.257644 0.100296 0.041 Uiso 1 1 calc R U . . .
C5C_7 C 0.63581(12) 0.32663(11) 0.06975(10) 0.0345(5) Uani 1 1 d . . . . .
C6C_7 C 0.64557(10) 0.38800(11) 0.07492(9) 0.0285(5) Uani 1 1 d . . . . .
C7C_7 C 0.53879(11) 0.42522(11) 0.19313(10) 0.0343(5) Uani 1 1 d . . . . .
H7CA_7 H 0.550665 0.411283 0.229833 0.051 Uiso 1 1 calc R U . . .
H7CB_7 H 0.496181 0.418454 0.187967 0.051 Uiso 1 1 calc R U . . .
H7CC_7 H 0.547290 0.467733 0.189851 0.051 Uiso 1 1 calc R U . . .
C8C_7 C 0.52184(13) 0.29792(12) 0.18282(11) 0.0395(6) Uani 1 1 d . . . . .
H8CA_7 H 0.533580 0.304490 0.221308 0.059 Uiso 1 1 calc R U . . .
H8CB_7 H 0.522670 0.255314 0.174718 0.059 Uiso 1 1 calc R U . . .
H8CC_7 H 0.481608 0.313216 0.177003 0.059 Uiso 1 1 calc R U . . .
C9C_7 C 0.66835(14) 0.29060(13) 0.02627(12) 0.0455(7) Uani 1 1 d . . . . .
H9CA_7 H 0.655209 0.249181 0.028017 0.068 Uiso 1 1 calc R U . . .
H9CB_7 H 0.711164 0.292578 0.033137 0.068 Uiso 1 1 calc R U . . .
H9CC_7 H 0.659669 0.306789 -0.010414 0.068 Uiso 1 1 calc R U . . .
C10C_7 C 0.69062(11) 0.41848(12) 0.03871(10) 0.0332(5) Uani 1 1 d . . . . .
H10A_7 H 0.728170 0.396574 0.039990 0.050 Uiso 1 1 calc R U . . .
H10B_7 H 0.696994 0.459079 0.051972 0.050 Uiso 1 1 calc R U . . .
H10C_7 H 0.676002 0.419628 0.000608 0.050 Uiso 1 1 calc R U . . .
B1C_8 B 0.61456(11) 0.47199(12) 0.39646(11) 0.0259(5) Uani 1 1 d . . . . .
N1C_8 N 0.56956(8) 0.45882(8) 0.43504(8) 0.0277(4) Uani 1 1 d . . . . .
C7C_8 C 0.64309(12) 0.31475(11) 0.34333(11) 0.0363(5) Uani 1 1 d . . . . .
H7C_8 H 0.626974 0.276355 0.349511 0.044 Uiso 1 1 calc R U . . .
C6C_8 C 0.68949(13) 0.32183(12) 0.30719(12) 0.0411(6) Uani 1 1 d . . . . .
H6C_8 H 0.705374 0.288387 0.288421 0.049 Uiso 1 1 calc R U . . .
C5C_8 C 0.71331(12) 0.37801(12) 0.29801(12) 0.0413(6) Uani 1 1 d . . . . .
H5C_8 H 0.745377 0.382837 0.272940 0.050 Uiso 1 1 calc R U . . .
C4C_8 C 0.69038(11) 0.42677(11) 0.32533(11) 0.0348(5) Uani 1 1 d . . . . .
H4C_8 H 0.707065 0.464820 0.318676 0.042 Uiso 1 1 calc R U . . .
C3C_8 C 0.64303(10) 0.42140(10) 0.36266(9) 0.0276(5) Uani 1 1 d . . . . .
C2C_8 C 0.61919(11) 0.36422(10) 0.37135(10) 0.0290(5) Uani 1 1 d . . . . .
C1C_8 C 0.57072(11) 0.35837(10) 0.40940(10) 0.0307(5) Uani 1 1 d . . . . .
H1C_8 H 0.553629 0.320049 0.413238 0.037 Uiso 1 1 calc R U . . .
N2C_8 N 0.54800(9) 0.40091(9) 0.43921(8) 0.0300(4) Uani 1 1 d . . . . .
C1C_9 C 0.63189(10) 0.54073(10) 0.39175(9) 0.0251(4) Uani 1 1 d . . . . .
C2C_9 C 0.60052(10) 0.57766(10) 0.35477(9) 0.0263(4) Uani 1 1 d . . . . .
C3C_9 C 0.60570(10) 0.63952(10) 0.35800(10) 0.0276(5) Uani 1 1 d . . . . .
C4C_9 C 0.64350(11) 0.66361(10) 0.39786(10) 0.0295(5) Uani 1 1 d . . . . .
H4C_9 H 0.646685 0.705549 0.400597 0.035 Uiso 1 1 calc R U . . .
C5C_9 C 0.67675(10) 0.62847(11) 0.43378(10) 0.0291(5) Uani 1 1 d . . . . .
C6C_9 C 0.67132(10) 0.56632(10) 0.43013(9) 0.0264(5) Uani 1 1 d . . . . .
C7C_9 C 0.56017(11) 0.55122(11) 0.31157(10) 0.0334(5) Uani 1 1 d . . . . .
H7CA_9 H 0.518845 0.560946 0.320386 0.050 Uiso 1 1 calc R U . . .
H7CB_9 H 0.565122 0.508017 0.311003 0.050 Uiso 1 1 calc R U . . .
H7CC_9 H 0.570322 0.567536 0.275269 0.050 Uiso 1 1 calc R U . . .
C8C_9 C 0.57100(12) 0.67940(11) 0.32009(11) 0.0349(5) Uani 1 1 d . . . . .
H8CA_9 H 0.579127 0.720944 0.329377 0.052 Uiso 1 1 calc R U . . .
H8CB_9 H 0.528497 0.671420 0.324404 0.052 Uiso 1 1 calc R U . . .
H8CC_9 H 0.582763 0.671817 0.281771 0.052 Uiso 1 1 calc R U . . .
C9C_9 C 0.71682(12) 0.65811(11) 0.47529(11) 0.0365(6) Uani 1 1 d . . . . .
H9CA_9 H 0.704448 0.647046 0.512694 0.055 Uiso 1 1 calc R U . . .
H9CB_9 H 0.714217 0.701283 0.471006 0.055 Uiso 1 1 calc R U . . .
H9CC_9 H 0.757854 0.645278 0.469159 0.055 Uiso 1 1 calc R U . . .
C10C_9 C 0.70810(10) 0.52562(11) 0.46612(10) 0.0296(5) Uani 1 1 d . . . . .
H10A_9 H 0.729671 0.549222 0.493549 0.044 Uiso 1 1 calc R U . . .
H10B_9 H 0.736490 0.503858 0.443097 0.044 Uiso 1 1 calc R U . . .
H10C_9 H 0.681967 0.497405 0.485021 0.044 Uiso 1 1 calc R U . . .

loop_
_atom_site_aniso_label
_atom_site_aniso_U_11
_atom_site_aniso_U_22
_atom_site_aniso_U_33
_atom_site_aniso_U_23
_atom_site_aniso_U_13
_atom_site_aniso_U_12
B1C_1 0.0304(13) 0.0282(12) 0.0237(12) 0.0004(10) 0.0000(10) 0.0016(10)
N1C_1 0.0253(9) 0.0310(10) 0.0264(9) -0.0024(8) -0.0005(7) 0.0000(8)
C7C_1 0.0268(11) 0.0401(13) 0.0301(12) -0.0006(10) 0.0005(9) 0.0006(10)
C6C_1 0.0353(13) 0.0411(14) 0.0309(12) -0.0039(11) 0.0045(10) 0.0058(11)
C5C_1 0.0408(14) 0.0372(13) 0.0361(14) -0.0108(11) 0.0040(11) 0.0011(11)
C4C_1 0.0355(13) 0.0332(12) 0.0363(13) -0.0081(10) 0.0026(11) -0.0028(10)
C3C_1 0.0296(11) 0.0276(11) 0.0248(11) -0.0008(9) 0.0008(9) -0.0001(9)
C2C_1 0.0296(11) 0.0317(11) 0.0234(10) 0.0002(9) -0.0025(9) 0.0014(9)
C1C_1 0.0271(11) 0.0382(13) 0.0288(11) -0.0038(10) -0.0020(9) -0.0020(10)
N2C_1 0.0282(10) 0.0372(11) 0.0274(10) -0.0050(8) -0.0027(8) -0.0011(8)
C1C_2 0.0307(11) 0.0279(11) 0.0247(11) -0.0037(9) 0.0024(9) -0.0019(9)
C2C_2 0.0296(11) 0.0328(12) 0.0252(11) -0.0047(9) 0.0003(9) -0.0019(9)
C3C_2 0.0292(12) 0.0396(13) 0.0294(12) -0.0054(10) -0.0009(10) -0.0018(10)
C4C_2 0.0282(12) 0.0492(15) 0.0361(13) -0.0062(12) 0.0035(10) -0.0070(11)
C5C_2 0.0382(13) 0.0388(13) 0.0288(12) -0.0029(10) 0.0053(10) -0.0104(11)
C6C_2 0.0370(13) 0.0285(11) 0.0256(11) -0.0056(9) 0.0018(10) -0.0047(10)
C7C_2 0.0318(12) 0.0394(13) 0.0311(12) 0.0049(10) -0.0004(10) -0.0015(10)
C8C_2 0.0331(13) 0.0484(15) 0.0364(13) -0.0039(12) -0.0041(11) 0.0011(11)
C9C_2 0.0480(17) 0.0609(19) 0.0416(16) 0.0046(14) 0.0099(13) -0.0177(15)
C10C_2 0.0475(15) 0.0293(12) 0.0294(12) -0.0006(10) 0.0007(11) -0.0033(11)
Na1C_3 0.0306(4) 0.0321(5) 0.0250(4) 0.0022(4) 0.0000(4) 0.0024(4)
Na2C_3 0.0314(5) 0.0318(5) 0.0249(4) 0.0009(4) 0.0031(4) -0.0014(4)
Na3C_3 0.0306(4) 0.0318(5) 0.0221(4) 0.0000(4) 0.0009(3) -0.0006(4)
Na4C_3 0.0292(4) 0.0286(4) 0.0283(5) -0.0002(4) -0.0031(4) 0.0020(3)
B1C_4 0.0253(12) 0.0353(14) 0.0223(12) -0.0002(10) 0.0015(10) 0.0004(10)
N1C_4 0.0310(10) 0.0293(10) 0.0248(9) 0.0006(8) -0.0015(8) -0.0005(8)
C7C_4 0.0372(13) 0.0338(12) 0.0354(13) -0.0084(10) 0.0054(11) 0.0003(10)
C6C_4 0.0430(15) 0.0444(15) 0.0361(14) -0.0134(12) -0.0015(12) -0.0045(12)
C5C_4 0.0427(15) 0.0517(16) 0.0334(14) -0.0067(12) -0.0105(11) -0.0003(12)
C4C_4 0.0339(12) 0.0393(14) 0.0327(13) -0.0019(11) -0.0045(10) 0.0030(10)
C3C_4 0.0259(11) 0.0348(12) 0.0228(10) -0.0011(9) 0.0005(8) 0.0019(9)
C2C_4 0.0274(11) 0.0359(12) 0.0261(11) -0.0031(10) 0.0037(9) 0.0025(9)
C1C_4 0.0370(13) 0.0303(12) 0.0329(13) 0.0006(10) -0.0005(10) 0.0034(10)
N2C_4 0.0362(11) 0.0314(10) 0.0298(10) 0.0030(8) -0.0032(9) 0.0017(8)
C1C_5 0.0257(10) 0.0333(12) 0.0213(10) -0.0024(9) -0.0021(8) 0.0016(9)
C2C_5 0.0250(11) 0.0386(13) 0.0239(11) -0.0039(9) -0.0039(9) 0.0012(9)
C3C_5 0.0306(12) 0.0372(13) 0.0325(13) -0.0126(10) -0.0009(10) 0.0014(10)
C4C_5 0.0338(12) 0.0292(12) 0.0359(13) -0.0056(10) -0.0025(10) 0.0024(10)
C5C_5 0.0306(12) 0.0323(12) 0.0286(12) -0.0008(10) -0.0027(10) 0.0011(9)
C6C_5 0.0284(11) 0.0317(12) 0.0251(11) -0.0029(9) -0.0021(9) 0.0039(9)
C7C_5 0.0264(11) 0.0506(15) 0.0250(11) -0.0042(11) 0.0007(9) -0.0015(10)
C8C_5 0.0396(15) 0.0475(16) 0.0488(16) -0.0189(13) 0.0091(12) 0.0010(12)
C9C_5 0.0423(14) 0.0328(12) 0.0362(13) 0.0031(10) -0.0001(11) -0.0006(11)
C10C_5 0.0416(14) 0.0318(12) 0.0344(13) 0.0002(10) 0.0123(11) 0.0045(10)
B1C_6 0.0238(12) 0.0339(13) 0.0202(11) 0.0000(10) 0.0022(9) 0.0003(10)
N1C_6 0.0304(10) 0.0257(9) 0.0227(9) 0.0013(7) -0.0006(8) 0.0000(8)
C7C_6 0.0345(12) 0.0350(13) 0.0284(12) -0.0059(10) 0.0029(10) -0.0015(10)
C6C_6 0.0363(13) 0.0494(15) 0.0264(12) -0.0086(11) -0.0019(10) -0.0068(11)
C5C_6 0.0343(13) 0.0500(15) 0.0276(12) 0.0024(11) -0.0073(10) -0.0030(11)
C4C_6 0.0296(12) 0.0415(13) 0.0262(11) 0.0012(10) -0.0040(10) 0.0023(10)
C3C_6 0.0243(10) 0.0334(12) 0.0212(10) -0.0005(9) 0.0012(8) 0.0027(9)
C2C_6 0.0267(11) 0.0363(12) 0.0208(10) -0.0027(9) 0.0003(9) -0.0011(9)
C1C_6 0.0347(12) 0.0285(11) 0.0275(11) 0.0001(9) -0.0024(9) 0.0024(9)
N2C_6 0.0351(10) 0.0286(10) 0.0247(9) 0.0016(8) -0.0042(8) 0.0023(8)
C1C_7 0.0271(11) 0.0337(12) 0.0212(10) 0.0003(9) -0.0024(9) 0.0057(9)
C2C_7 0.0313(11) 0.0315(11) 0.0213(10) 0.0019(9) -0.0014(9) 0.0067(9)
C3C_7 0.0345(12) 0.0325(12) 0.0297(12) 0.0062(10) 0.0006(10) 0.0064(10)
C4C_7 0.0432(14) 0.0264(11) 0.0339(13) -0.0002(10) -0.0004(11) 0.0050(10)
C5C_7 0.0375(13) 0.0355(13) 0.0304(12) -0.0003(10) 0.0006(10) 0.0102(11)
C6C_7 0.0282(11) 0.0358(12) 0.0214(10) -0.0001(9) -0.0022(9) 0.0056(10)
C7C_7 0.0393(13) 0.0340(12) 0.0295(12) -0.0006(10) 0.0081(10) 0.0033(11)
C8C_7 0.0438(15) 0.0349(13) 0.0397(14) 0.0082(11) 0.0048(12) 0.0024(11)
C9C_7 0.0564(17) 0.0395(14) 0.0406(15) -0.0059(12) 0.0099(13) 0.0123(13)
C10C_7 0.0297(12) 0.0430(14) 0.0271(12) -0.0011(10) 0.0004(10) 0.0047(10)
B1C_8 0.0250(12) 0.0286(12) 0.0243(12) -0.0009(10) -0.0011(10) 0.0010(10)
N1C_8 0.0286(9) 0.0260(9) 0.0287(10) 0.0022(8) 0.0010(8) 0.0000(8)
C7C_8 0.0394(14) 0.0284(12) 0.0412(14) -0.0049(11) 0.0015(11) -0.0035(10)
C6C_8 0.0461(15) 0.0330(13) 0.0442(15) -0.0118(12) 0.0084(12) 0.0016(11)
C5C_8 0.0411(14) 0.0397(14) 0.0429(15) -0.0078(12) 0.0165(12) -0.0020(11)
C4C_8 0.0365(13) 0.0288(12) 0.0389(13) -0.0037(10) 0.0078(11) -0.0056(10)
C3C_8 0.0286(11) 0.0283(11) 0.0258(11) -0.0006(9) -0.0001(9) -0.0016(9)
C2C_8 0.0313(11) 0.0269(11) 0.0289(11) -0.0015(9) -0.0020(9) -0.0015(9)
C1C_8 0.0324(12) 0.0264(11) 0.0332(12) 0.0028(9) 0.0000(10) -0.0022(9)
N2C_8 0.0310(10) 0.0264(10) 0.0327(10) 0.0035(8) 0.0030(8) -0.0012(8)
C1C_9 0.0244(10) 0.0272(11) 0.0237(10) -0.0012(9) 0.0041(8) 0.0004(8)
C2C_9 0.0268(10) 0.0271(11) 0.0249(11) 0.0006(9) 0.0038(9) -0.0013(9)
C3C_9 0.0274(11) 0.0288(11) 0.0267(11) 0.0014(9) 0.0036(9) 0.0003(9)
C4C_9 0.0336(12) 0.0232(11) 0.0318(12) -0.0006(9) 0.0036(10) -0.0024(9)
C5C_9 0.0280(11) 0.0309(12) 0.0283(11) -0.0027(9) 0.0032(9) -0.0032(9)
C6C_9 0.0243(10) 0.0301(11) 0.0249(11) -0.0002(9) 0.0028(8) -0.0007(9)
C7C_9 0.0363(13) 0.0322(12) 0.0317(12) 0.0022(10) -0.0070(10) -0.0031(10)
C8C_9 0.0402(13) 0.0297(12) 0.0349(13) 0.0045(10) -0.0014(11) 0.0014(10)
C9C_9 0.0378(13) 0.0328(12) 0.0390(14) -0.0037(11) -0.0046(11) -0.0065(10)
C10C_9 0.0269(11) 0.0335(12) 0.0285(11) 0.0005(10) -0.0022(9) -0.0011(9)

loop_
_atom_type_symbol
_atom_type_description
_atom_type_scat_dispersion_real
_atom_type_scat_dispersion_imag
_atom_type_scat_source
C C 0.0181 0.0091 'International Tables Vol C Tables 4.2.6.8 and 6.1.1.4'
H H 0.0000 0.0000 'International Tables Vol C Tables 4.2.6.8 and 6.1.1.4'
B B 0.0090 0.0039 'International Tables Vol C Tables 4.2.6.8 and 6.1.1.4'
N N 0.0311 0.0180 'International Tables Vol C Tables 4.2.6.8 and 6.1.1.4'
Na Na 0.1353 0.1239 'International Tables Vol C Tables 4.2.6.8 and 6.1.1.4'

loop_
_exptl_crystal_face_index_h
_exptl_crystal_face_index_k
_exptl_crystal_face_index_l
_exptl_crystal_face_perp_dist
-9 11 -1 0.0252
0 14 -3 0.0275
13 6 1 0.0205
-14 -2 -2 0.0148
8 -12 -1 0.0154
-8 12 1 0.0212
0 0 16 0.0583
4 14 1 0.0242
3 4 -15 0.0438

loop_
_geom_angle_atom_site_label_1
_geom_angle_atom_site_label_2
_geom_angle_atom_site_label_3
_geom_angle
_geom_angle_site_symmetry_1
_geom_angle_site_symmetry_3
_geom_angle_publ_flag
N1C_1 B1C_1 C3C_1 119.8(2) . . ?
N1C_1 B1C_1 C1C_2 114.8(2) . . ?
C3C_1 B1C_1 C1C_2 125.2(2) . . ?
N1C_1 B1C_1 Na1C_3 53.83(12) . 2_765 ?
C3C_1 B1C_1 Na1C_3 169.52(17) . 2_765 ?
C1C_2 B1C_1 Na1C_3 61.24(12) . 2_765 ?
N2C_1 N1C_1 B1C_1 119.15(19) . . ?
N2C_1 N1C_1 Na1C_3 140.06(15) . 2_765 ?
B1C_1 N1C_1 Na1C_3 98.26(15) . 2_765 ?
N2C_1 N1C_1 Na2C_3 79.67(12) . 2_765 ?
B1C_1 N1C_1 Na2C_3 141.35(16) . 2_765 ?
Na1C_3 N1C_1 Na2C_3 79.10(6) 2_765 2_765 ?
N2C_1 N1C_1 Na1C_3 50.69(11) . . ?
B1C_1 N1C_1 Na1C_3 149.32(16) . . ?
Na1C_3 N1C_1 Na1C_3 90.06(7) 2_765 . ?
Na2C_3 N1C_1 Na1C_3 69.17(5) 2_765 . ?
C6C_1 C7C_1 C2C_1 119.8(2) . . ?
C6C_1 C7C_1 H7C_1 120.1 . . ?
C2C_1 C7C_1 H7C_1 120.1 . . ?
C7C_1 C6C_1 C5C_1 120.1(2) . . ?
C7C_1 C6C_1 H6C_1 119.9 . . ?
C5C_1 C6C_1 H6C_1 119.9 . . ?
C4C_1 C5C_1 C6C_1 120.4(2) . . ?
C4C_1 C5C_1 H5C_1 119.8 . . ?
C6C_1 C5C_1 H5C_1 119.8 . . ?
C5C_1 C4C_1 C3C_1 121.3(2) . . ?
C5C_1 C4C_1 H4C_1 119.3 . . ?
C3C_1 C4C_1 H4C_1 119.3 . . ?
C4C_1 C3C_1 C2C_1 117.7(2) . . ?
C4C_1 C3C_1 B1C_1 126.3(2) . . ?
C2C_1 C3C_1 B1C_1 116.0(2) . . ?
C3C_1 C2C_1 C7C_1 120.7(2) . . ?
C3C_1 C2C_1 C1C_1 117.9(2) . . ?
C7C_1 C2C_1 C1C_1 121.4(2) . . ?
N2C_1 C1C_1 C2C_1 126.1(2) . . ?
N2C_1 C1C_1 H1C_1 116.9 . . ?
C2C_1 C1C_1 H1C_1 116.9 . . ?
C1C_1 N2C_1 N1C_1 120.8(2) . . ?
C1C_1 N2C_1 Na1C_3 124.89(17) . . ?
N1C_1 N2C_1 Na1C_3 102.56(13) . . ?
C1C_1 N2C_1 Na2C_3 146.56(17) . 2_765 ?
N1C_1 N2C_1 Na2C_3 68.44(12) . 2_765 ?
Na1C_3 N2C_1 Na2C_3 77.95(6) . 2_765 ?
C2C_2 C1C_2 C6C_2 119.3(2) . . ?
C2C_2 C1C_2 B1C_1 119.0(2) . . ?
C6C_2 C1C_2 B1C_1 121.1(2) . . ?
C2C_2 C1C_2 Na1C_3 88.31(14) . 2_765 ?
C6C_2 C1C_2 Na1C_3 87.52(14) . 2_765 ?
B1C_1 C1C_2 Na1C_3 86.68(13) . 2_765 ?
C1C_2 C2C_2 C3C_2 120.7(2) . . ?
C1C_2 C2C_2 C7C_2 120.6(2) . . ?
C3C_2 C2C_2 C7C_2 118.7(2) . . ?
C1C_2 C2C_2 Na1C_3 63.25(12) . 2_765 ?
C3C_2 C2C_2 Na1C_3 97.28(15) . 2_765 ?
C7C_2 C2C_2 Na1C_3 108.43(14) . 2_765 ?
C4C_2 C3C_2 C2C_2 118.5(2) . . ?
C4C_2 C3C_2 C8C_2 120.7(2) . . ?
C2C_2 C3C_2 C8C_2 120.9(2) . . ?
C3C_2 C4C_2 C5C_2 122.7(2) . . ?
C3C_2 C4C_2 H4C_2 118.7 . . ?
C5C_2 C4C_2 H4C_2 118.7 . . ?
C4C_2 C5C_2 C6C_2 118.5(2) . . ?
C4C_2 C5C_2 C9C_2 119.5(2) . . ?
C6C_2 C5C_2 C9C_2 122.0(3) . . ?
C5C_2 C6C_2 C1C_2 120.3(2) . . ?
C5C_2 C6C_2 C10C_2 121.2(2) . . ?
C1C_2 C6C_2 C10C_2 118.6(2) . . ?
C5C_2 C6C_2 Na1C_3 97.21(16) . 2_765 ?
C1C_2 C6C_2 Na1C_3 63.69(12) . 2_765 ?
C10C_2 C6C_2 Na1C_3 108.20(15) . 2_765 ?
C2C_2 C7C_2 H7CA_2 109.5 . . ?
C2C_2 C7C_2 H7CB_2 109.5 . . ?
H7CA_2 C7C_2 H7CB_2 109.5 . . ?
C2C_2 C7C_2 H7CC_2 109.5 . . ?
H7CA_2 C7C_2 H7CC_2 109.5 . . ?
H7CB_2 C7C_2 H7CC_2 109.5 . . ?
C3C_2 C8C_2 H8CA_2 109.5 . . ?
C3C_2 C8C_2 H8CB_2 109.5 . . ?
H8CA_2 C8C_2 H8CB_2 109.5 . . ?
C3C_2 C8C_2 H8CC_2 109.5 . . ?
H8CA_2 C8C_2 H8CC_2 109.5 . . ?
H8CB_2 C8C_2 H8CC_2 109.5 . . ?
C5C_2 C9C_2 H9CA_2 109.5 . . ?
C5C_2 C9C_2 H9CB_2 109.5 . . ?
H9CA_2 C9C_2 H9CB_2 109.5 . . ?
C5C_2 C9C_2 H9CC_2 109.5 . . ?
H9CA_2 C9C_2 H9CC_2 109.5 . . ?
H9CB_2 C9C_2 H9CC_2 109.5 . . ?
C6C_2 C10C_2 H10A_2 109.5 . . ?
C6C_2 C10C_2 H10B_2 109.5 . . ?
H10A_2 C10C_2 H10B_2 109.5 . . ?
C6C_2 C10C_2 H10C_2 109.5 . . ?
H10A_2 C10C_2 H10C_2 109.5 . . ?
H10B_2 C10C_2 H10C_2 109.5 . . ?
N2C_1 Na1C_3 N1C_1 105.62(7) . 2_765 ?
N2C_1 Na1C_3 N1C_4 99.33(7) . . ?
N1C_1 Na1C_3 N1C_4 109.82(7) 2_765 . ?
N2C_1 Na1C_3 N2C_4 131.31(8) . . ?
N1C_1 Na1C_3 N2C_4 92.51(7) 2_765 . ?
N1C_4 Na1C_3 N2C_4 32.41(6) . . ?
N2C_1 Na1C_3 C1C_2 119.57(8) . 2_765 ?
N1C_1 Na1C_3 C1C_2 59.89(7) 2_765 2_765 ?
N1C_4 Na1C_3 C1C_2 141.04(8) . 2_765 ?
N2C_4 Na1C_3 C1C_2 108.71(7) . 2_765 ?
N2C_1 Na1C_3 C6C_2 142.79(8) . 2_765 ?
N1C_1 Na1C_3 C6C_2 75.88(7) 2_765 2_765 ?
N1C_4 Na1C_3 C6C_2 115.38(7) . 2_765 ?
N2C_4 Na1C_3 C6C_2 85.02(7) . 2_765 ?
C1C_2 Na1C_3 C6C_2 28.79(7) 2_765 2_765 ?
N2C_1 Na1C_3 C2C_2 94.50(7) . 2_765 ?
N1C_1 Na1C_3 C2C_2 77.31(7) 2_765 2_765 ?
N1C_4 Na1C_3 C2C_2 161.84(8) . 2_765 ?
N2C_4 Na1C_3 C2C_2 133.88(7) . 2_765 ?
C1C_2 Na1C_3 C2C_2 28.44(7) 2_765 2_765 ?
C6C_2 Na1C_3 C2C_2 48.86(7) 2_765 2_765 ?
N2C_1 Na1C_3 B1C_1 113.84(8) . 2_765 ?
N1C_1 Na1C_3 B1C_1 27.91(7) 2_765 2_765 ?
N1C_4 Na1C_3 B1C_1 130.33(8) . 2_765 ?
N2C_4 Na1C_3 B1C_1 103.26(7) . 2_765 ?
C1C_2 Na1C_3 B1C_1 32.08(7) 2_765 2_765 ?
C6C_2 Na1C_3 B1C_1 52.46(7) 2_765 2_765 ?
C2C_2 Na1C_3 B1C_1 51.54(7) 2_765 2_765 ?
N2C_1 Na1C_3 N1C_1 26.75(6) . . ?
N1C_1 Na1C_3 N1C_1 81.57(7) 2_765 . ?
N1C_4 Na1C_3 N1C_1 96.98(6) . . ?
N2C_4 Na1C_3 N1C_1 122.49(7) . . ?
C1C_2 Na1C_3 N1C_1 116.41(7) 2_765 . ?
C6C_2 Na1C_3 N1C_1 145.20(7) 2_765 . ?
C2C_2 Na1C_3 N1C_1 100.64(6) 2_765 . ?
B1C_1 Na1C_3 N1C_1 97.22(7) 2_765 . ?
N2C_1 Na1C_3 Na2C_3 113.24(6) . . ?
N1C_1 Na1C_3 Na2C_3 50.58(5) 2_765 . ?
N1C_4 Na1C_3 Na2C_3 59.26(5) . . ?
N2C_4 Na1C_3 Na2C_3 48.63(5) . . ?
C1C_2 Na1C_3 Na2C_3 99.81(6) 2_765 . ?
C6C_2 Na1C_3 Na2C_3 96.55(6) 2_765 . ?
C2C_2 Na1C_3 Na2C_3 125.06(6) 2_765 . ?
B1C_1 Na1C_3 Na2C_3 73.70(6) 2_765 . ?
N1C_1 Na1C_3 Na2C_3 88.99(5) . . ?
N2C_1 Na1C_3 Na2C_3 53.86(6) . 2_765 ?
N1C_1 Na1C_3 Na2C_3 100.02(6) 2_765 2_765 ?
N1C_4 Na1C_3 Na2C_3 50.21(5) . 2_765 ?
N2C_4 Na1C_3 Na2C_3 78.95(5) . 2_765 ?
C1C_2 Na1C_3 Na2C_3 158.06(6) 2_765 2_765 ?
C6C_2 Na1C_3 Na2C_3 163.31(6) 2_765 2_765 ?
C2C_2 Na1C_3 Na2C_3 146.83(6) 2_765 2_765 ?
B1C_1 Na1C_3 Na2C_3 127.03(6) 2_765 2_765 ?
N1C_1 Na1C_3 Na2C_3 46.85(4) . 2_765 ?
Na2C_3 Na1C_3 Na2C_3 69.29(4) . 2_765 ?
N2C_1 Na1C_3 Na1C_3 65.52(5) . 2_765 ?
N1C_1 Na1C_3 Na1C_3 50.99(5) 2_765 2_765 ?
N1C_4 Na1C_3 Na1C_3 86.21(5) . 2_765 ?
N2C_4 Na1C_3 Na1C_3 95.91(5) . 2_765 ?
C1C_2 Na1C_3 Na1C_3 106.82(6) 2_765 2_765 ?
C6C_2 Na1C_3 Na1C_3 126.87(6) 2_765 2_765 ?
C2C_2 Na1C_3 Na1C_3 110.36(5) 2_765 2_765 ?
B1C_1 Na1C_3 Na1C_3 76.11(6) 2_765 2_765 ?
N1C_1 Na1C_3 Na1C_3 38.95(4) . 2_765 ?
Na2C_3 Na1C_3 Na1C_3 51.89(3) . 2_765 ?
Na2C_3 Na1C_3 Na1C_3 51.33(2) 2_765 2_765 ?
N2C_4 Na2C_3 N1C_1 95.94(7) . 2_765 ?
N2C_4 Na2C_3 N1C_4 113.87(8) . 2_765 ?
N1C_1 Na2C_3 N1C_4 114.06(7) 2_765 2_765 ?
N2C_4 Na2C_3 N2C_1 127.66(7) . 2_765 ?
N1C_1 Na2C_3 N2C_1 31.88(6) 2_765 2_765 ?
N1C_4 Na2C_3 N2C_1 94.07(7) 2_765 2_765 ?
N2C_4 Na2C_3 C1C_5 118.96(8) . 2_765 ?
N1C_1 Na2C_3 C1C_5 144.49(8) 2_765 2_765 ?
N1C_4 Na2C_3 C1C_5 59.59(7) 2_765 2_765 ?
N2C_1 Na2C_3 C1C_5 113.30(7) 2_765 2_765 ?
N2C_4 Na2C_3 N1C_4 29.65(6) . . ?
N1C_1 Na2C_3 N1C_4 98.86(7) 2_765 . ?
N1C_4 Na2C_3 N1C_4 86.14(7) 2_765 . ?
N2C_1 Na2C_3 N1C_4 123.92(7) 2_765 . ?
C1C_5 Na2C_3 N1C_4 114.57(7) 2_765 . ?
N2C_4 Na2C_3 C2C_5 138.02(8) . 2_765 ?
N1C_1 Na2C_3 C2C_5 117.83(7) 2_765 2_765 ?
N1C_4 Na2C_3 C2C_5 76.01(7) 2_765 2_765 ?
N2C_1 Na2C_3 C2C_5 89.81(7) 2_765 2_765 ?
C1C_5 Na2C_3 C2C_5 28.96(7) 2_765 2_765 ?
N1C_4 Na2C_3 C2C_5 143.11(7) . 2_765 ?
N2C_4 Na2C_3 B1C_4 118.74(8) . 2_765 ?
N1C_1 Na2C_3 B1C_4 134.95(8) 2_765 2_765 ?
N1C_4 Na2C_3 B1C_4 27.70(7) 2_765 2_765 ?
N2C_1 Na2C_3 B1C_4 106.60(7) 2_765 2_765 ?
C1C_5 Na2C_3 B1C_4 31.99(7) 2_765 2_765 ?
N1C_4 Na2C_3 B1C_4 98.90(7) . 2_765 ?
C2C_5 Na2C_3 B1C_4 52.77(7) 2_765 2_765 ?
N2C_4 Na2C_3 C6C_5 93.25(7) . 2_765 ?
N1C_1 Na2C_3 C6C_5 161.51(7) 2_765 2_765 ?
N1C_4 Na2C_3 C6C_5 76.28(7) 2_765 2_765 ?
N2C_1 Na2C_3 C6C_5 137.46(7) 2_765 2_765 ?
C1C_5 Na2C_3 C6C_5 27.17(7) 2_765 2_765 ?
N1C_4 Na2C_3 C6C_5 97.06(6) . 2_765 ?
C2C_5 Na2C_3 C6C_5 47.69(6) 2_765 2_765 ?
B1C_4 Na2C_3 C6C_5 50.49(7) 2_765 2_765 ?
N2C_4 Na2C_3 Na1C_3 52.76(6) . . ?
N1C_1 Na2C_3 Na1C_3 50.32(5) 2_765 . ?
N1C_4 Na2C_3 Na1C_3 105.63(6) 2_765 . ?
N2C_1 Na2C_3 Na1C_3 78.16(5) 2_765 . ?
C1C_5 Na2C_3 Na1C_3 160.71(6) 2_765 . ?
N1C_4 Na2C_3 Na1C_3 48.55(5) . . ?
C2C_5 Na2C_3 Na1C_3 167.91(6) 2_765 . ?
B1C_4 Na2C_3 Na1C_3 131.72(6) 2_765 . ?
C6C_5 Na2C_3 Na1C_3 144.37(6) 2_765 . ?
N2C_4 Na2C_3 Na1C_3 122.14(6) . 2_765 ?
N1C_1 Na2C_3 Na1C_3 63.97(5) 2_765 2_765 ?
N1C_4 Na2C_3 Na1C_3 50.20(5) 2_765 2_765 ?
N2C_1 Na2C_3 Na1C_3 48.19(5) 2_765 2_765 ?
C1C_5 Na2C_3 Na1C_3 98.96(6) 2_765 2_765 ?
N1C_4 Na2C_3 Na1C_3 96.75(5) . 2_765 ?
C2C_5 Na2C_3 Na1C_3 96.08(6) 2_765 2_765 ?
B1C_4 Na2C_3 Na1C_3 73.05(6) 2_765 2_765 ?
C6C_5 Na2C_3 Na1C_3 123.24(6) 2_765 2_765 ?
Na1C_3 Na2C_3 Na1C_3 76.78(4) . 2_765 ?
N2C_4 Na2C_3 Na2C_3 72.43(6) . 2_765 ?
N1C_1 Na2C_3 Na2C_3 89.45(5) 2_765 2_765 ?
N1C_4 Na2C_3 Na2C_3 51.94(5) 2_765 2_765 ?
N2C_1 Na2C_3 Na2C_3 96.06(5) 2_765 2_765 ?
C1C_5 Na2C_3 Na2C_3 106.30(6) 2_765 2_765 ?
N1C_4 Na2C_3 Na2C_3 43.38(4) . 2_765 ?
C2C_5 Na2C_3 Na2C_3 127.86(6) 2_765 2_765 ?
B1C_4 Na2C_3 Na2C_3 76.14(6) 2_765 2_765 ?
C6C_5 Na2C_3 Na2C_3 108.64(5) 2_765 2_765 ?
Na1C_3 Na2C_3 Na2C_3 55.67(3) . 2_765 ?
Na1C_3 Na2C_3 Na2C_3 55.03(3) 2_765 2_765 ?
N2C_6 Na3C_3 N1C_6 98.02(7) . 4_655 ?
N2C_6 Na3C_3 N1C_6 108.12(7) . 2_665 ?
N1C_6 Na3C_3 N1C_6 112.24(7) 4_655 2_665 ?
N2C_6 Na3C_3 N2C_6 130.14(6) . 4_655 ?
N1C_6 Na3C_3 N2C_6 32.43(6) 4_655 4_655 ?
N1C_6 Na3C_3 N2C_6 93.86(7) 2_665 4_655 ?
N2C_6 Na3C_3 C1C_7 116.73(8) . 2_665 ?
N1C_6 Na3C_3 C1C_7 145.24(8) 4_655 2_665 ?
N1C_6 Na3C_3 C1C_7 59.40(7) 2_665 2_665 ?
N2C_6 Na3C_3 C1C_7 113.02(7) 4_655 2_665 ?
N2C_6 Na3C_3 C6C_7 139.63(7) . 2_665 ?
N1C_6 Na3C_3 C6C_7 118.34(7) 4_655 2_665 ?
N1C_6 Na3C_3 C6C_7 75.30(7) 2_665 2_665 ?
N2C_6 Na3C_3 C6C_7 88.50(7) 4_655 2_665 ?
C1C_7 Na3C_3 C6C_7 29.51(7) 2_665 2_665 ?
N2C_6 Na3C_3 N1C_6 28.02(6) . . ?
N1C_6 Na3C_3 N1C_6 98.22(7) 4_655 . ?
N1C_6 Na3C_3 N1C_6 82.37(7) 2_665 . ?
N2C_6 Na3C_3 N1C_6 123.58(7) 4_655 . ?
C1C_7 Na3C_3 N1C_6 112.67(7) 2_665 . ?
C6C_7 Na3C_3 N1C_6 142.16(7) 2_665 . ?
N2C_6 Na3C_3 B1C_6 113.06(7) . 2_665 ?
N1C_6 Na3C_3 B1C_6 134.33(8) 4_655 2_665 ?
N1C_6 Na3C_3 B1C_6 27.68(7) 2_665 2_665 ?
N2C_6 Na3C_3 B1C_6 107.00(7) 4_655 2_665 ?
C1C_7 Na3C_3 B1C_6 31.93(7) 2_665 2_665 ?
C6C_7 Na3C_3 B1C_6 52.93(7) 2_665 2_665 ?
N1C_6 Na3C_3 B1C_6 95.03(7) . 2_665 ?
N2C_6 Na3C_3 C2C_7 91.83(7) . 2_665 ?
N1C_6 Na3C_3 C2C_7 163.29(7) 4_655 2_665 ?
N1C_6 Na3C_3 C2C_7 76.98(7) 2_665 2_665 ?
N2C_6 Na3C_3 C2C_7 137.31(7) 4_655 2_665 ?
C1C_7 Na3C_3 C2C_7 27.71(7) 2_665 2_665 ?
C6C_7 Na3C_3 C2C_7 48.81(6) 2_665 2_665 ?
N1C_6 Na3C_3 C2C_7 96.81(6) . 2_665 ?
B1C_6 Na3C_3 C2C_7 50.89(7) 2_665 2_665 ?
N2C_6 Na3C_3 Na3C_3 117.47(5) . 4_655 ?
N1C_6 Na3C_3 Na3C_3 62.21(6) 4_655 4_655 ?
N1C_6 Na3C_3 Na3C_3 50.15(5) 2_665 4_655 ?
N2C_6 Na3C_3 Na3C_3 48.77(5) 4_655 4_655 ?
C1C_7 Na3C_3 Na3C_3 99.53(6) 2_665 4_655 ?
C6C_7 Na3C_3 Na3C_3 95.93(6) 2_665 4_655 ?
N1C_6 Na3C_3 Na3C_3 92.58(4) . 4_655 ?
B1C_6 Na3C_3 Na3C_3 73.73(6) 2_665 4_655 ?
C2C_7 Na3C_3 Na3C_3 124.35(6) 2_665 4_655 ?
N2C_6 Na3C_3 Na3C_3 52.62(5) . 3_565 ?
N1C_6 Na3C_3 Na3C_3 50.87(5) 4_655 3_565 ?
N1C_6 Na3C_3 Na3C_3 102.51(5) 2_665 3_565 ?
N2C_6 Na3C_3 Na3C_3 79.57(6) 4_655 3_565 ?
C1C_7 Na3C_3 Na3C_3 157.37(6) 2_665 3_565 ?
C6C_7 Na3C_3 Na3C_3 167.75(6) 2_665 3_565 ?
N1C_6 Na3C_3 Na3C_3 47.44(4) . 3_565 ?
B1C_6 Na3C_3 Na3C_3 128.11(6) 2_665 3_565 ?
C2C_7 Na3C_3 Na3C_3 143.03(6) 2_665 3_565 ?
Na3C_3 Na3C_3 Na3C_3 74.12(3) 4_655 3_565 ?
N2C_6 Na3C_3 Na3C_3 68.50(5) . 2_665 ?
N1C_6 Na3C_3 Na3C_3 87.03(5) 4_655 2_665 ?
N1C_6 Na3C_3 Na3C_3 51.16(5) 2_665 2_665 ?
N2C_6 Na3C_3 Na3C_3 95.48(5) 4_655 2_665 ?
C1C_7 Na3C_3 Na3C_3 105.66(6) 2_665 2_665 ?
C6C_7 Na3C_3 Na3C_3 126.44(6) 2_665 2_665 ?
N1C_6 Na3C_3 Na3C_3 40.93(4) . 2_665 ?
B1C_6 Na3C_3 Na3C_3 75.18(6) 2_665 2_665 ?
C2C_7 Na3C_3 Na3C_3 109.20(5) 2_665 2_665 ?
Na3C_3 Na3C_3 Na3C_3 52.942(14) 4_655 2_665 ?
Na3C_3 Na3C_3 Na3C_3 52.942(14) 3_565 2_665 ?
N2C_8 Na4C_3 N1C_8 99.78(7) . 3_566 ?
N2C_8 Na4C_3 N1C_8 115.76(7) . 2_665 ?
N1C_8 Na4C_3 N1C_8 109.25(7) 3_566 2_665 ?
N2C_8 Na4C_3 C1C_9 124.72(8) . 2_665 ?
N1C_8 Na4C_3 C1C_9 135.07(8) 3_566 2_665 ?
N1C_8 Na4C_3 C1C_9 59.58(7) 2_665 2_665 ?
N2C_8 Na4C_3 N2C_8 130.97(6) . 3_566 ?
N1C_8 Na4C_3 N2C_8 31.20(6) 3_566 3_566 ?
N1C_8 Na4C_3 N2C_8 91.61(7) 2_665 3_566 ?
C1C_9 Na4C_3 N2C_8 104.04(7) 2_665 3_566 ?
N2C_8 Na4C_3 N1C_8 30.28(6) . . ?
N1C_8 Na4C_3 N1C_8 101.36(7) 3_566 . ?
N1C_8 Na4C_3 N1C_8 87.25(7) 2_665 . ?
C1C_9 Na4C_3 N1C_8 119.83(7) 2_665 . ?
N2C_8 Na4C_3 N1C_8 127.39(7) 3_566 . ?
N2C_8 Na4C_3 C2C_9 96.93(7) . 2_665 ?
N1C_8 Na4C_3 C2C_9 156.80(7) 3_566 2_665 ?
N1C_8 Na4C_3 C2C_9 77.23(7) 2_665 2_665 ?
C1C_9 Na4C_3 C2C_9 29.16(7) 2_665 2_665 ?
N2C_8 Na4C_3 C2C_9 129.75(7) 3_566 2_665 ?
N1C_8 Na4C_3 C2C_9 101.20(7) . 2_665 ?
N2C_8 Na4C_3 C6C_9 143.34(8) . 2_665 ?
N1C_8 Na4C_3 C6C_9 109.01(7) 3_566 2_665 ?
N1C_8 Na4C_3 C6C_9 75.88(7) 2_665 2_665 ?
C1C_9 Na4C_3 C6C_9 29.02(7) 2_665 2_665 ?
N2C_8 Na4C_3 C6C_9 79.99(7) 3_566 2_665 ?
N1C_8 Na4C_3 C6C_9 148.69(7) . 2_665 ?
C2C_9 Na4C_3 C6C_9 49.77(6) 2_665 2_665 ?
N2C_8 Na4C_3 B1C_8 123.92(8) . 2_665 ?
N1C_8 Na4C_3 B1C_8 126.56(7) 3_566 2_665 ?
N1C_8 Na4C_3 B1C_8 27.61(7) 2_665 2_665 ?
C1C_9 Na4C_3 B1C_8 32.00(7) 2_665 2_665 ?
N2C_8 Na4C_3 B1C_8 99.51(7) 3_566 2_665 ?
N1C_8 Na4C_3 B1C_8 102.89(7) . 2_665 ?
C2C_9 Na4C_3 B1C_8 52.24(7) 2_665 2_665 ?
C6C_9 Na4C_3 B1C_8 52.30(7) 2_665 2_665 ?
N2C_8 Na4C_3 Na4C_3 121.24(6) . 3_566 ?
N1C_8 Na4C_3 Na4C_3 58.10(5) 3_566 3_566 ?
N1C_8 Na4C_3 Na4C_3 51.16(5) 2_665 3_566 ?
C1C_9 Na4C_3 Na4C_3 97.94(6) 2_665 3_566 ?
N2C_8 Na4C_3 Na4C_3 47.63(5) 3_566 3_566 ?
N1C_8 Na4C_3 Na4C_3 96.03(5) . 3_566 ?
C2C_9 Na4C_3 Na4C_3 124.40(6) 2_665 3_566 ?
C6C_9 Na4C_3 Na4C_3 93.61(6) 2_665 3_566 ?
B1C_8 Na4C_3 Na4C_3 72.52(6) 2_665 3_566 ?
N2C_8 Na4C_3 Na4C_3 56.38(6) . 4_656 ?
N1C_8 Na4C_3 Na4C_3 51.78(5) 3_566 4_656 ?
N1C_8 Na4C_3 Na4C_3 101.86(5) 2_665 4_656 ?
C1C_9 Na4C_3 Na4C_3 160.86(6) 2_665 4_656 ?
N2C_8 Na4C_3 Na4C_3 79.57(5) 3_566 4_656 ?
N1C_8 Na4C_3 Na4C_3 49.59(4) . 4_656 ?
C2C_9 Na4C_3 Na4C_3 150.51(6) 2_665 4_656 ?
C6C_9 Na4C_3 Na4C_3 159.36(6) 2_665 4_656 ?
B1C_8 Na4C_3 Na4C_3 129.20(6) 2_665 4_656 ?
Na4C_3 Na4C_3 Na4C_3 70.30(3) 3_566 4_656 ?
N2C_8 Na4C_3 Na4C_3 74.12(6) . 2_665 ?
N1C_8 Na4C_3 Na4C_3 90.51(5) 3_566 2_665 ?
N1C_8 Na4C_3 Na4C_3 50.47(5) 2_665 2_665 ?
C1C_9 Na4C_3 Na4C_3 106.10(6) 2_665 2_665 ?
N2C_8 Na4C_3 Na4C_3 98.93(5) 3_566 2_665 ?
N1C_8 Na4C_3 Na4C_3 44.24(4) . 2_665 ?
C2C_9 Na4C_3 Na4C_3 109.57(5) 2_665 2_665 ?
C6C_9 Na4C_3 Na4C_3 126.35(6) 2_665 2_665 ?
B1C_8 Na4C_3 Na4C_3 75.63(6) 2_665 2_665 ?
Na4C_3 Na4C_3 Na4C_3 54.849(16) 3_566 2_665 ?
Na4C_3 Na4C_3 Na4C_3 54.848(16) 4_656 2_665 ?
N1C_4 B1C_4 C3C_4 119.1(2) . . ?
N1C_4 B1C_4 C1C_5 115.7(2) . . ?
C3C_4 B1C_4 C1C_5 125.2(2) . . ?
N1C_4 B1C_4 Na2C_3 53.77(12) . 2_765 ?
C3C_4 B1C_4 Na2C_3 170.30(17) . 2_765 ?
C1C_5 B1C_4 Na2C_3 62.19(12) . 2_765 ?
N2C_4 N1C_4 B1C_4 119.8(2) . . ?
N2C_4 N1C_4 Na1C_3 76.85(12) . . ?
B1C_4 N1C_4 Na1C_3 140.90(16) . . ?
N2C_4 N1C_4 Na2C_3 140.33(15) . 2_765 ?
B1C_4 N1C_4 Na2C_3 98.53(15) . 2_765 ?
Na1C_3 N1C_4 Na2C_3 79.58(6) . 2_765 ?
N2C_4 N1C_4 Na2C_3 57.91(11) . . ?
B1C_4 N1C_4 Na2C_3 146.89(16) . . ?
Na1C_3 N1C_4 Na2C_3 72.19(6) . . ?
Na2C_3 N1C_4 Na2C_3 84.68(7) 2_765 . ?
C6C_4 C7C_4 C2C_4 119.7(2) . . ?
C6C_4 C7C_4 H7C_4 120.1 . . ?
C2C_4 C7C_4 H7C_4 120.1 . . ?
C7C_4 C6C_4 C5C_4 120.1(2) . . ?
C7C_4 C6C_4 H6C_4 119.9 . . ?
C5C_4 C6C_4 H6C_4 119.9 . . ?
C4C_4 C5C_4 C6C_4 120.3(3) . . ?
C4C_4 C5C_4 H5C_4 119.8 . . ?
C6C_4 C5C_4 H5C_4 119.8 . . ?
C5C_4 C4C_4 C3C_4 121.5(2) . . ?
C5C_4 C4C_4 H4C_4 119.2 . . ?
C3C_4 C4C_4 H4C_4 119.2 . . ?
C4C_4 C3C_4 C2C_4 117.3(2) . . ?
C4C_4 C3C_4 B1C_4 126.3(2) . . ?
C2C_4 C3C_4 B1C_4 116.4(2) . . ?
C3C_4 C2C_4 C7C_4 121.0(2) . . ?
C3C_4 C2C_4 C1C_4 118.2(2) . . ?
C7C_4 C2C_4 C1C_4 120.8(2) . . ?
N2C_4 C1C_4 C2C_4 125.5(2) . . ?
N2C_4 C1C_4 H1C_4 117.3 . . ?
C2C_4 C1C_4 H1C_4 117.3 . . ?
C1C_4 N2C_4 N1C_4 120.9(2) . . ?
C1C_4 N2C_4 Na2C_3 131.54(17) . . ?
N1C_4 N2C_4 Na2C_3 92.44(13) . . ?
C1C_4 N2C_4 Na1C_3 142.08(18) . . ?
N1C_4 N2C_4 Na1C_3 70.74(12) . . ?
Na2C_3 N2C_4 Na1C_3 78.62(7) . . ?
C6C_5 C1C_5 C2C_5 118.5(2) . . ?
C6C_5 C1C_5 B1C_4 119.4(2) . . ?
C2C_5 C1C_5 B1C_4 121.6(2) . . ?
C6C_5 C1C_5 Na2C_3 92.88(14) . 2_765 ?
C2C_5 C1C_5 Na2C_3 84.85(13) . 2_765 ?
B1C_4 C1C_5 Na2C_3 85.81(13) . 2_765 ?
C3C_5 C2C_5 C1C_5 120.3(2) . . ?
C3C_5 C2C_5 C7C_5 119.6(2) . . ?
C1C_5 C2C_5 C7C_5 120.1(2) . . ?
C3C_5 C2C_5 Na2C_3 101.50(15) . 2_765 ?
C1C_5 C2C_5 Na2C_3 66.19(12) . 2_765 ?
C7C_5 C2C_5 Na2C_3 101.79(14) . 2_765 ?
C4C_5 C3C_5 C2C_5 119.4(2) . . ?
C4C_5 C3C_5 C8C_5 119.7(2) . . ?
C2C_5 C3C_5 C8C_5 120.9(2) . . ?
C3C_5 C4C_5 C5C_5 122.1(2) . . ?
C3C_5 C4C_5 H4C_5 119.0 . . ?
C5C_5 C4C_5 H4C_5 119.0 . . ?
C4C_5 C5C_5 C6C_5 118.5(2) . . ?
C4C_5 C5C_5 C9C_5 120.7(2) . . ?
C6C_5 C5C_5 C9C_5 120.8(2) . . ?
C5C_5 C6C_5 C1C_5 121.0(2) . . ?
C5C_5 C6C_5 C10C_5 118.0(2) . . ?
C1C_5 C6C_5 C10C_5 120.9(2) . . ?
C5C_5 C6C_5 Na2C_3 98.75(15) . 2_765 ?
C1C_5 C6C_5 Na2C_3 59.95(12) . 2_765 ?
C10C_5 C6C_5 Na2C_3 111.21(15) . 2_765 ?
C2C_5 C7C_5 H7CA_5 109.5 . . ?
C2C_5 C7C_5 H7CB_5 109.5 . . ?
H7CA_5 C7C_5 H7CB_5 109.5 . . ?
C2C_5 C7C_5 H7CC_5 109.5 . . ?
H7CA_5 C7C_5 H7CC_5 109.5 . . ?
H7CB_5 C7C_5 H7CC_5 109.5 . . ?
C3C_5 C8C_5 H8CA_5 109.5 . . ?
C3C_5 C8C_5 H8CB_5 109.5 . . ?
H8CA_5 C8C_5 H8CB_5 109.5 . . ?
C3C_5 C8C_5 H8CC_5 109.5 . . ?
H8CA_5 C8C_5 H8CC_5 109.5 . . ?
H8CB_5 C8C_5 H8CC_5 109.5 . . ?
C5C_5 C9C_5 H9CA_5 109.5 . . ?
C5C_5 C9C_5 H9CB_5 109.5 . . ?
H9CA_5 C9C_5 H9CB_5 109.5 . . ?
C5C_5 C9C_5 H9CC_5 109.5 . . ?
H9CA_5 C9C_5 H9CC_5 109.5 . . ?
H9CB_5 C9C_5 H9CC_5 109.5 . . ?
C6C_5 C10C_5 H10A_5 109.5 . . ?
C6C_5 C10C_5 H10B_5 109.5 . . ?
H10A_5 C10C_5 H10B_5 109.5 . . ?
C6C_5 C10C_5 H10C_5 109.5 . . ?
H10A_5 C10C_5 H10C_5 109.5 . . ?
H10B_5 C10C_5 H10C_5 109.5 . . ?
N1C_6 B1C_6 C3C_6 119.3(2) . . ?
N1C_6 B1C_6 C1C_7 114.9(2) . . ?
C3C_6 B1C_6 C1C_7 125.7(2) . . ?
N1C_6 B1C_6 Na3C_3 54.15(12) . 2_665 ?
C3C_6 B1C_6 Na3C_3 168.70(16) . 2_665 ?
C1C_7 B1C_6 Na3C_3 61.31(12) . 2_665 ?
N2C_6 N1C_6 B1C_6 119.63(19) . . ?
N2C_6 N1C_6 Na3C_3 77.29(12) . 3_565 ?
B1C_6 N1C_6 Na3C_3 144.11(16) . 3_565 ?
N2C_6 N1C_6 Na3C_3 140.10(15) . 2_665 ?
B1C_6 N1C_6 Na3C_3 98.17(14) . 2_665 ?
Na3C_3 N1C_6 Na3C_3 78.99(6) 3_565 2_665 ?
N2C_6 N1C_6 Na3C_3 53.97(11) . . ?
B1C_6 N1C_6 Na3C_3 145.53(15) . . ?
Na3C_3 N1C_6 Na3C_3 70.35(5) 3_565 . ?
Na3C_3 N1C_6 Na3C_3 87.91(6) 2_665 . ?
C6C_6 C7C_6 C2C_6 119.4(2) . . ?
C6C_6 C7C_6 H7C_6 120.3 . . ?
C2C_6 C7C_6 H7C_6 120.3 . . ?
C7C_6 C6C_6 C5C_6 119.9(2) . . ?
C7C_6 C6C_6 H6C_6 120.0 . . ?
C5C_6 C6C_6 H6C_6 120.0 . . ?
C4C_6 C5C_6 C6C_6 120.8(2) . . ?
C4C_6 C5C_6 H5C_6 119.6 . . ?
C6C_6 C5C_6 H5C_6 119.6 . . ?
C5C_6 C4C_6 C3C_6 121.1(2) . . ?
C5C_6 C4C_6 H4C_6 119.5 . . ?
C3C_6 C4C_6 H4C_6 119.5 . . ?
C2C_6 C3C_6 C4C_6 117.6(2) . . ?
C2C_6 C3C_6 B1C_6 116.4(2) . . ?
C4C_6 C3C_6 B1C_6 126.0(2) . . ?
C3C_6 C2C_6 C7C_6 121.1(2) . . ?
C3C_6 C2C_6 C1C_6 117.9(2) . . ?
C7C_6 C2C_6 C1C_6 121.0(2) . . ?
N2C_6 C1C_6 C2C_6 126.2(2) . . ?
N2C_6 C1C_6 H1C_6 116.9 . . ?
C2C_6 C1C_6 H1C_6 116.9 . . ?
C1C_6 N2C_6 N1C_6 120.61(19) . . ?
C1C_6 N2C_6 Na3C_3 126.24(16) . . ?
N1C_6 N2C_6 Na3C_3 98.01(13) . . ?
C1C_6 N2C_6 Na3C_3 146.02(17) . 3_565 ?
N1C_6 N2C_6 Na3C_3 70.27(11) . 3_565 ?
Na3C_3 N2C_6 Na3C_3 78.61(7) . 3_565 ?
C2C_7 C1C_7 C6C_7 119.1(2) . . ?
C2C_7 C1C_7 B1C_6 119.4(2) . . ?
C6C_7 C1C_7 B1C_6 120.7(2) . . ?
C2C_7 C1C_7 Na3C_3 91.15(14) . 2_665 ?
C6C_7 C1C_7 Na3C_3 83.04(13) . 2_665 ?
B1C_6 C1C_7 Na3C_3 86.76(13) . 2_665 ?
C3C_7 C2C_7 C1C_7 120.5(2) . . ?
C3C_7 C2C_7 C7C_7 118.7(2) . . ?
C1C_7 C2C_7 C7C_7 120.8(2) . . ?
C3C_7 C2C_7 Na3C_3 96.45(15) . 2_665 ?
C1C_7 C2C_7 Na3C_3 61.14(12) . 2_665 ?
C7C_7 C2C_7 Na3C_3 111.98(14) . 2_665 ?
C4C_7 C3C_7 C2C_7 118.8(2) . . ?
C4C_7 C3C_7 C8C_7 120.5(2) . . ?
C2C_7 C3C_7 C8C_7 120.7(2) . . ?
C5C_7 C4C_7 C3C_7 122.1(2) . . ?
C5C_7 C4C_7 H4C_7 118.9 . . ?
C3C_7 C4C_7 H4C_7 118.9 . . ?
C4C_7 C5C_7 C6C_7 119.4(2) . . ?
C4C_7 C5C_7 C9C_7 119.8(2) . . ?
C6C_7 C5C_7 C9C_7 120.8(2) . . ?
C5C_7 C6C_7 C1C_7 119.9(2) . . ?
C5C_7 C6C_7 C10C_7 120.1(2) . . ?
C1C_7 C6C_7 C10C_7 119.9(2) . . ?
C5C_7 C6C_7 Na3C_3 95.56(15) . 2_665 ?
C1C_7 C6C_7 Na3C_3 67.45(12) . 2_665 ?
C10C_7 C6C_7 Na3C_3 106.08(14) . 2_665 ?
C2C_7 C7C_7 H7CA_7 109.5 . . ?
C2C_7 C7C_7 H7CB_7 109.5 . . ?
H7CA_7 C7C_7 H7CB_7 109.5 . . ?
C2C_7 C7C_7 H7CC_7 109.5 . . ?
H7CA_7 C7C_7 H7CC_7 109.5 . . ?
H7CB_7 C7C_7 H7CC_7 109.5 . . ?
C3C_7 C8C_7 H8CA_7 109.5 . . ?
C3C_7 C8C_7 H8CB_7 109.5 . . ?
H8CA_7 C8C_7 H8CB_7 109.5 . . ?
C3C_7 C8C_7 H8CC_7 109.5 . . ?
H8CA_7 C8C_7 H8CC_7 109.5 . . ?
H8CB_7 C8C_7 H8CC_7 109.5 . . ?
C5C_7 C9C_7 H9CA_7 109.5 . . ?
C5C_7 C9C_7 H9CB_7 109.5 . . ?
H9CA_7 C9C_7 H9CB_7 109.5 . . ?
C5C_7 C9C_7 H9CC_7 109.5 . . ?
H9CA_7 C9C_7 H9CC_7 109.5 . . ?
H9CB_7 C9C_7 H9CC_7 109.5 . . ?
C6C_7 C10C_7 H10A_7 109.5 . . ?
C6C_7 C10C_7 H10B_7 109.5 . . ?
H10A_7 C10C_7 H10B_7 109.5 . . ?
C6C_7 C10C_7 H10C_7 109.5 . . ?
H10A_7 C10C_7 H10C_7 109.5 . . ?
H10B_7 C10C_7 H10C_7 109.5 . . ?
N1C_8 B1C_8 C3C_8 119.7(2) . . ?
N1C_8 B1C_8 C1C_9 115.2(2) . . ?
C3C_8 B1C_8 C1C_9 125.1(2) . . ?
N1C_8 B1C_8 Na4C_3 55.38(12) . 2_665 ?
C3C_8 B1C_8 Na4C_3 174.21(17) . 2_665 ?
C1C_9 B1C_8 Na4C_3 59.91(11) . 2_665 ?
N2C_8 N1C_8 B1C_8 119.65(19) . . ?
N2C_8 N1C_8 Na4C_3 81.69(12) . 4_656 ?
B1C_8 N1C_8 Na4C_3 135.34(16) . 4_656 ?
N2C_8 N1C_8 Na4C_3 142.45(14) . 2_665 ?
B1C_8 N1C_8 Na4C_3 97.00(14) . 2_665 ?
Na4C_3 N1C_8 Na4C_3 77.06(6) 4_656 2_665 ?
N2C_8 N1C_8 Na4C_3 58.70(11) . . ?
B1C_8 N1C_8 Na4C_3 152.14(16) . . ?
Na4C_3 N1C_8 Na4C_3 72.32(6) 4_656 . ?
Na4C_3 N1C_8 Na4C_3 85.29(7) 2_665 . ?
C6C_8 C7C_8 C2C_8 120.3(2) . . ?
C6C_8 C7C_8 H7C_8 119.8 . . ?
C2C_8 C7C_8 H7C_8 119.8 . . ?
C7C_8 C6C_8 C5C_8 120.1(2) . . ?
C7C_8 C6C_8 H6C_8 120.0 . . ?
C5C_8 C6C_8 H6C_8 120.0 . . ?
C4C_8 C5C_8 C6C_8 120.1(2) . . ?
C4C_8 C5C_8 H5C_8 119.9 . . ?
C6C_8 C5C_8 H5C_8 119.9 . . ?
C5C_8 C4C_8 C3C_8 121.6(2) . . ?
C5C_8 C4C_8 H4C_8 119.2 . . ?
C3C_8 C4C_8 H4C_8 119.2 . . ?
C4C_8 C3C_8 C2C_8 117.6(2) . . ?
C4C_8 C3C_8 B1C_8 126.4(2) . . ?
C2C_8 C3C_8 B1C_8 115.9(2) . . ?
C7C_8 C2C_8 C3C_8 120.3(2) . . ?
C7C_8 C2C_8 C1C_8 121.8(2) . . ?
C3C_8 C2C_8 C1C_8 118.0(2) . . ?
N2C_8 C1C_8 C2C_8 125.9(2) . . ?
N2C_8 C1C_8 H1C_8 117.0 . . ?
C2C_8 C1C_8 H1C_8 117.0 . . ?
C1C_8 N2C_8 N1C_8 120.7(2) . . ?
C1C_8 N2C_8 Na4C_3 137.63(17) . . ?
N1C_8 N2C_8 Na4C_3 91.03(12) . . ?
C1C_8 N2C_8 Na4C_3 139.57(17) . 4_656 ?
N1C_8 N2C_8 Na4C_3 67.12(12) . 4_656 ?
Na4C_3 N2C_8 Na4C_3 75.99(7) . 4_656 ?
C6C_9 C1C_9 C2C_9 119.5(2) . . ?
C6C_9 C1C_9 B1C_8 120.2(2) . . ?
C2C_9 C1C_9 B1C_8 119.5(2) . . ?
C6C_9 C1C_9 Na4C_3 86.79(13) . 2_665 ?
C2C_9 C1C_9 Na4C_3 86.39(13) . 2_665 ?
B1C_8 C1C_9 Na4C_3 88.09(13) . 2_665 ?
C3C_9 C2C_9 C1C_9 120.6(2) . . ?
C3C_9 C2C_9 C7C_9 118.8(2) . . ?
C1C_9 C2C_9 C7C_9 120.6(2) . . ?
C3C_9 C2C_9 Na4C_3 95.33(14) . 2_665 ?
C1C_9 C2C_9 Na4C_3 64.45(12) . 2_665 ?
C7C_9 C2C_9 Na4C_3 109.56(14) . 2_665 ?
C4C_9 C3C_9 C2C_9 118.4(2) . . ?
C4C_9 C3C_9 C8C_9 120.4(2) . . ?
C2C_9 C3C_9 C8C_9 121.1(2) . . ?
C5C_9 C4C_9 C3C_9 122.5(2) . . ?
C5C_9 C4C_9 H4C_9 118.7 . . ?
C3C_9 C4C_9 H4C_9 118.7 . . ?
C4C_9 C5C_9 C6C_9 118.6(2) . . ?
C4C_9 C5C_9 C9C_9 119.1(2) . . ?
C6C_9 C5C_9 C9C_9 122.3(2) . . ?
C5C_9 C6C_9 C1C_9 120.2(2) . . ?
C5C_9 C6C_9 C10C_9 121.3(2) . . ?
C1C_9 C6C_9 C10C_9 118.5(2) . . ?
C5C_9 C6C_9 Na4C_3 95.03(14) . 2_665 ?
C1C_9 C6C_9 Na4C_3 64.19(12) . 2_665 ?
C10C_9 C6C_9 Na4C_3 110.93(14) . 2_665 ?
C2C_9 C7C_9 H7CA_9 109.5 . . ?
C2C_9 C7C_9 H7CB_9 109.5 . . ?
H7CA_9 C7C_9 H7CB_9 109.5 . . ?
C2C_9 C7C_9 H7CC_9 109.5 . . ?
H7CA_9 C7C_9 H7CC_9 109.5 . . ?
H7CB_9 C7C_9 H7CC_9 109.5 . . ?
C3C_9 C8C_9 H8CA_9 109.5 . . ?
C3C_9 C8C_9 H8CB_9 109.5 . . ?
H8CA_9 C8C_9 H8CB_9 109.5 . . ?
C3C_9 C8C_9 H8CC_9 109.5 . . ?
H8CA_9 C8C_9 H8CC_9 109.5 . . ?
H8CB_9 C8C_9 H8CC_9 109.5 . . ?
C5C_9 C9C_9 H9CA_9 109.5 . . ?
C5C_9 C9C_9 H9CB_9 109.5 . . ?
H9CA_9 C9C_9 H9CB_9 109.5 . . ?
C5C_9 C9C_9 H9CC_9 109.5 . . ?
H9CA_9 C9C_9 H9CC_9 109.5 . . ?
H9CB_9 C9C_9 H9CC_9 109.5 . . ?
C6C_9 C10C_9 H10A_9 109.5 . . ?
C6C_9 C10C_9 H10B_9 109.5 . . ?
H10A_9 C10C_9 H10B_9 109.5 . . ?
C6C_9 C10C_9 H10C_9 109.5 . . ?
H10A_9 C10C_9 H10C_9 109.5 . . ?
H10B_9 C10C_9 H10C_9 109.5 . . ?

loop_
_geom_bond_atom_site_label_1
_geom_bond_atom_site_label_2
_geom_bond_distance
_geom_bond_site_symmetry_2
_geom_bond_publ_flag
B1C_1 N1C_1 1.420(3) . ?
B1C_1 C3C_1 1.539(3) . ?
B1C_1 C1C_2 1.597(3) . ?
B1C_1 Na1C_3 3.002(3) 2_765 ?
N1C_1 N2C_1 1.396(3) . ?
N1C_1 Na1C_3 2.449(2) 2_765 ?
N1C_1 Na2C_3 2.458(2) 2_765 ?
N1C_1 Na1C_3 3.028(2) . ?
C7C_1 C6C_1 1.375(4) . ?
C7C_1 C2C_1 1.412(3) . ?
C7C_1 H7C_1 0.9500 . ?
C6C_1 C5C_1 1.397(4) . ?
C6C_1 H6C_1 0.9500 . ?
C5C_1 C4C_1 1.377(4) . ?
C5C_1 H5C_1 0.9500 . ?
C4C_1 C3C_1 1.408(3) . ?
C4C_1 H4C_1 0.9500 . ?
C3C_1 C2C_1 1.408(3) . ?
C2C_1 C1C_1 1.436(3) . ?
C1C_1 N2C_1 1.304(3) . ?
C1C_1 H1C_1 0.9500 . ?
N2C_1 Na1C_3 2.400(2) . ?
N2C_1 Na2C_3 2.600(2) 2_765 ?
C1C_2 C2C_2 1.406(3) . ?
C1C_2 C6C_2 1.416(3) . ?
C1C_2 Na1C_3 2.637(2) 2_765 ?
C2C_2 C3C_2 1.406(3) . ?
C2C_2 C7C_2 1.513(3) . ?
C2C_2 Na1C_3 2.951(2) 2_765 ?
C3C_2 C4C_2 1.392(4) . ?
C3C_2 C8C_2 1.502(4) . ?
C4C_2 C5C_2 1.396(4) . ?
C4C_2 H4C_2 0.9500 . ?
C5C_2 C6C_2 1.407(4) . ?
C5C_2 C9C_2 1.511(4) . ?
C6C_2 C10C_2 1.508(4) . ?
C6C_2 Na1C_3 2.938(2) 2_765 ?
C7C_2 H7CA_2 0.9800 . ?
C7C_2 H7CB_2 0.9800 . ?
C7C_2 H7CC_2 0.9800 . ?
C8C_2 H8CA_2 0.9800 . ?
C8C_2 H8CB_2 0.9800 . ?
C8C_2 H8CC_2 0.9800 . ?
C9C_2 H9CA_2 0.9800 . ?
C9C_2 H9CB_2 0.9800 . ?
C9C_2 H9CC_2 0.9800 . ?
C10C_2 H10A_2 0.9800 . ?
C10C_2 H10B_2 0.9800 . ?
C10C_2 H10C_2 0.9800 . ?
Na1C_3 N1C_4 2.460(2) . ?
Na1C_3 N2C_4 2.538(2) . ?
Na1C_3 Na2C_3 3.1249(13) . ?
Na1C_3 Na2C_3 3.1491(13) 2_765 ?
Na1C_3 Na1C_3 3.8961(18) 2_765 ?
Na2C_3 N2C_4 2.392(2) . ?
Na2C_3 N1C_4 2.460(2) 2_765 ?
Na2C_3 C1C_5 2.675(2) 2_765 ?
Na2C_3 N1C_4 2.821(2) . ?
Na2C_3 C2C_5 2.912(2) 2_765 ?
Na2C_3 B1C_4 3.016(3) 2_765 ?
Na2C_3 C6C_5 3.087(2) 2_765 ?
Na2C_3 Na2C_3 3.5670(18) 2_765 ?
Na3C_3 N2C_6 2.403(2) . ?
Na3C_3 N1C_6 2.450(2) 4_655 ?
Na3C_3 N1C_6 2.476(2) 2_665 ?
Na3C_3 N2C_6 2.539(2) 4_655 ?
Na3C_3 C1C_7 2.656(2) 2_665 ?
Na3C_3 C6C_7 2.855(2) 2_665 ?
Na3C_3 N1C_6 2.943(2) . ?
Na3C_3 B1C_6 3.023(3) 2_665 ?
Na3C_3 C2C_7 3.032(2) 2_665 ?
Na3C_3 Na3C_3 3.1328(14) 4_655 ?
Na3C_3 Na3C_3 3.1328(14) 3_565 ?
Na3C_3 Na3C_3 3.7758(18) 2_665 ?
Na4C_3 N2C_8 2.366(2) . ?
Na4C_3 N1C_8 2.483(2) 3_566 ?
Na4C_3 N1C_8 2.504(2) 2_665 ?
Na4C_3 C1C_9 2.615(2) 2_665 ?
Na4C_3 N2C_8 2.666(2) 3_566 ?
Na4C_3 N1C_8 2.768(2) . ?
Na4C_3 C2C_9 2.892(2) 2_665 ?
Na4C_3 C6C_9 2.900(2) 2_665 ?
Na4C_3 B1C_8 3.020(3) 2_665 ?
Na4C_3 Na4C_3 3.1067(15) 3_566 ?
Na4C_3 Na4C_3 3.1068(15) 4_656 ?
Na4C_3 Na4C_3 3.5773(18) 2_665 ?
B1C_4 N1C_4 1.418(3) . ?
B1C_4 C3C_4 1.543(3) . ?
B1C_4 C1C_5 1.603(4) . ?
N1C_4 N2C_4 1.397(3) . ?
C7C_4 C6C_4 1.372(4) . ?
C7C_4 C2C_4 1.413(3) . ?
C7C_4 H7C_4 0.9500 . ?
C6C_4 C5C_4 1.399(4) . ?
C6C_4 H6C_4 0.9500 . ?
C5C_4 C4C_4 1.376(4) . ?
C5C_4 H5C_4 0.9500 . ?
C4C_4 C3C_4 1.408(3) . ?
C4C_4 H4C_4 0.9500 . ?
C3C_4 C2C_4 1.409(3) . ?
C2C_4 C1C_4 1.433(3) . ?
C1C_4 N2C_4 1.310(3) . ?
C1C_4 H1C_4 0.9500 . ?
C1C_5 C6C_5 1.411(3) . ?
C1C_5 C2C_5 1.416(3) . ?
C2C_5 C3C_5 1.406(4) . ?
C2C_5 C7C_5 1.507(3) . ?
C3C_5 C4C_5 1.382(4) . ?
C3C_5 C8C_5 1.515(3) . ?
C4C_5 C5C_5 1.394(3) . ?
C4C_5 H4C_5 0.9500 . ?
C5C_5 C6C_5 1.405(3) . ?
C5C_5 C9C_5 1.506(3) . ?
C6C_5 C10C_5 1.503(3) . ?
C7C_5 H7CA_5 0.9800 . ?
C7C_5 H7CB_5 0.9800 . ?
C7C_5 H7CC_5 0.9800 . ?
C8C_5 H8CA_5 0.9800 . ?
C8C_5 H8CB_5 0.9800 . ?
C8C_5 H8CC_5 0.9800 . ?
C9C_5 H9CA_5 0.9800 . ?
C9C_5 H9CB_5 0.9800 . ?
C9C_5 H9CC_5 0.9800 . ?
C10C_5 H10A_5 0.9800 . ?
C10C_5 H10B_5 0.9800 . ?
C10C_5 H10C_5 0.9800 . ?
B1C_6 N1C_6 1.418(3) . ?
B1C_6 C3C_6 1.543(3) . ?
B1C_6 C1C_7 1.601(4) . ?
N1C_6 N2C_6 1.396(3) . ?
C7C_6 C6C_6 1.375(4) . ?
C7C_6 C2C_6 1.414(3) . ?
C7C_6 H7C_6 0.9500 . ?
C6C_6 C5C_6 1.400(4) . ?
C6C_6 H6C_6 0.9500 . ?
C5C_6 C4C_6 1.372(4) . ?
C5C_6 H5C_6 0.9500 . ?
C4C_6 C3C_6 1.408(3) . ?
C4C_6 H4C_6 0.9500 . ?
C3C_6 C2C_6 1.405(3) . ?
C2C_6 C1C_6 1.436(3) . ?
C1C_6 N2C_6 1.303(3) . ?
C1C_6 H1C_6 0.9500 . ?
C1C_7 C2C_7 1.410(3) . ?
C1C_7 C6C_7 1.417(3) . ?
C2C_7 C3C_7 1.408(3) . ?
C2C_7 C7C_7 1.511(3) . ?
C3C_7 C4C_7 1.390(4) . ?
C3C_7 C8C_7 1.511(3) . ?
C4C_7 C5C_7 1.387(4) . ?
C4C_7 H4C_7 0.9500 . ?
C5C_7 C6C_7 1.406(4) . ?
C5C_7 C9C_7 1.518(3) . ?
C6C_7 C10C_7 1.507(3) . ?
C7C_7 H7CA_7 0.9800 . ?
C7C_7 H7CB_7 0.9800 . ?
C7C_7 H7CC_7 0.9800 . ?
C8C_7 H8CA_7 0.9800 . ?
C8C_7 H8CB_7 0.9800 . ?
C8C_7 H8CC_7 0.9800 . ?
C9C_7 H9CA_7 0.9800 . ?
C9C_7 H9CB_7 0.9800 . ?
C9C_7 H9CC_7 0.9800 . ?
C10C_7 H10A_7 0.9800 . ?
C10C_7 H10B_7 0.9800 . ?
C10C_7 H10C_7 0.9800 . ?
B1C_8 N1C_8 1.410(3) . ?
B1C_8 C3C_8 1.543(3) . ?
B1C_8 C1C_9 1.601(3) . ?
N1C_8 N2C_8 1.396(3) . ?
C7C_8 C6C_8 1.373(4) . ?
C7C_8 C2C_8 1.412(3) . ?
C7C_8 H7C_8 0.9500 . ?
C6C_8 C5C_8 1.393(4) . ?
C6C_8 H6C_8 0.9500 . ?
C5C_8 C4C_8 1.383(4) . ?
C5C_8 H5C_8 0.9500 . ?
C4C_8 C3C_8 1.404(3) . ?
C4C_8 H4C_8 0.9500 . ?
C3C_8 C2C_8 1.412(3) . ?
C2C_8 C1C_8 1.435(3) . ?
C1C_8 N2C_8 1.304(3) . ?
C1C_8 H1C_8 0.9500 . ?
C1C_9 C6C_9 1.409(3) . ?
C1C_9 C2C_9 1.412(3) . ?
C2C_9 C3C_9 1.401(3) . ?
C2C_9 C7C_9 1.509(3) . ?
C3C_9 C4C_9 1.397(3) . ?
C3C_9 C8C_9 1.504(3) . ?
C4C_9 C5C_9 1.395(3) . ?
C4C_9 H4C_9 0.9500 . ?
C5C_9 C6C_9 1.408(3) . ?
C5C_9 C9C_9 1.507(3) . ?
C6C_9 C10C_9 1.512(3) . ?
C7C_9 H7CA_9 0.9800 . ?
C7C_9 H7CB_9 0.9800 . ?
C7C_9 H7CC_9 0.9800 . ?
C8C_9 H8CA_9 0.9800 . ?
C8C_9 H8CB_9 0.9800 . ?
C8C_9 H8CC_9 0.9800 . ?
C9C_9 H9CA_9 0.9800 . ?
C9C_9 H9CB_9 0.9800 . ?
C9C_9 H9CC_9 0.9800 . ?
C10C_9 H10A_9 0.9800 . ?
C10C_9 H10B_9 0.9800 . ?
C10C_9 H10C_9 0.9800 . ?

loop_
_geom_torsion_atom_site_label_1
_geom_torsion_atom_site_label_2
_geom_torsion_atom_site_label_3
_geom_torsion_atom_site_label_4
_geom_torsion
_geom_torsion_site_symmetry_1
_geom_torsion_site_symmetry_2
_geom_torsion_site_symmetry_3
_geom_torsion_site_symmetry_4
_geom_torsion_publ_flag
C3C_1 B1C_1 N1C_1 N2C_1 -4.5(3) . . . . ?
C1C_2 B1C_1 N1C_1 N2C_1 171.54(19) . . . . ?
Na1C_3 B1C_1 N1C_1 N2C_1 165.5(2) 2_765 . . . ?
C3C_1 B1C_1 N1C_1 Na1C_3 -170.05(18) . . . 2_765 ?
C1C_2 B1C_1 N1C_1 Na1C_3 6.0(2) . . . 2_765 ?
C3C_1 B1C_1 N1C_1 Na2C_3 107.1(3) . . . 2_765 ?
C1C_2 B1C_1 N1C_1 Na2C_3 -76.8(3) . . . 2_765 ?
Na1C_3 B1C_1 N1C_1 Na2C_3 -82.9(2) 2_765 . . 2_765 ?
C3C_1 B1C_1 N1C_1 Na1C_3 -65.8(4) . . . . ?
C1C_2 B1C_1 N1C_1 Na1C_3 110.3(3) . . . . ?
Na1C_3 B1C_1 N1C_1 Na1C_3 104.3(3) 2_765 . . . ?
C2C_1 C7C_1 C6C_1 C5C_1 0.3(4) . . . . ?
C7C_1 C6C_1 C5C_1 C4C_1 -1.6(4) . . . . ?
C6C_1 C5C_1 C4C_1 C3C_1 1.4(4) . . . . ?
C5C_1 C4C_1 C3C_1 C2C_1 0.1(4) . . . . ?
C5C_1 C4C_1 C3C_1 B1C_1 -178.5(2) . . . . ?
N1C_1 B1C_1 C3C_1 C4C_1 -175.2(2) . . . . ?
C1C_2 B1C_1 C3C_1 C4C_1 9.2(4) . . . . ?
Na1C_3 B1C_1 C3C_1 C4C_1 134.7(9) 2_765 . . . ?
N1C_1 B1C_1 C3C_1 C2C_1 6.2(3) . . . . ?
C1C_2 B1C_1 C3C_1 C2C_1 -169.5(2) . . . . ?
Na1C_3 B1C_1 C3C_1 C2C_1 -43.9(10) 2_765 . . . ?
C4C_1 C3C_1 C2C_1 C7C_1 -1.5(3) . . . . ?
B1C_1 C3C_1 C2C_1 C7C_1 177.3(2) . . . . ?
C4C_1 C3C_1 C2C_1 C1C_1 178.0(2) . . . . ?
B1C_1 C3C_1 C2C_1 C1C_1 -3.3(3) . . . . ?
C6C_1 C7C_1 C2C_1 C3C_1 1.3(4) . . . . ?
C6C_1 C7C_1 C2C_1 C1C_1 -178.1(2) . . . . ?
C3C_1 C2C_1 C1C_1 N2C_1 -1.4(4) . . . . ?
C7C_1 C2C_1 C1C_1 N2C_1 178.0(2) . . . . ?
C2C_1 C1C_1 N2C_1 N1C_1 3.4(4) . . . . ?
C2C_1 C1C_1 N2C_1 Na1C_3 139.7(2) . . . . ?
C2C_1 C1C_1 N2C_1 Na2C_3 -93.8(3) . . . 2_765 ?
B1C_1 N1C_1 N2C_1 C1C_1 -0.2(3) . . . . ?
Na1C_3 N1C_1 N2C_1 C1C_1 157.1(2) 2_765 . . . ?
Na2C_3 N1C_1 N2C_1 C1C_1 -144.0(2) 2_765 . . . ?
Na1C_3 N1C_1 N2C_1 C1C_1 144.5(3) . . . . ?
B1C_1 N1C_1 N2C_1 Na1C_3 -144.70(18) . . . . ?
Na1C_3 N1C_1 N2C_1 Na1C_3 12.6(3) 2_765 . . . ?
Na2C_3 N1C_1 N2C_1 Na1C_3 71.46(8) 2_765 . . . ?
B1C_1 N1C_1 N2C_1 Na2C_3 143.8(2) . . . 2_765 ?
Na1C_3 N1C_1 N2C_1 Na2C_3 -58.9(2) 2_765 . . 2_765 ?
Na1C_3 N1C_1 N2C_1 Na2C_3 -71.46(8) . . . 2_765 ?
N1C_1 B1C_1 C1C_2 C2C_2 -91.8(3) . . . . ?
C3C_1 B1C_1 C1C_2 C2C_2 84.1(3) . . . . ?
Na1C_3 B1C_1 C1C_2 C2C_2 -86.22(19) 2_765 . . . ?
N1C_1 B1C_1 C1C_2 C6C_2 79.5(3) . . . . ?
C3C_1 B1C_1 C1C_2 C6C_2 -104.6(3) . . . . ?
Na1C_3 B1C_1 C1C_2 C6C_2 85.1(2) 2_765 . . . ?
N1C_1 B1C_1 C1C_2 Na1C_3 -5.6(2) . . . 2_765 ?
C3C_1 B1C_1 C1C_2 Na1C_3 170.3(2) . . . 2_765 ?
C6C_2 C1C_2 C2C_2 C3C_2 -3.9(3) . . . . ?
B1C_1 C1C_2 C2C_2 C3C_2 167.6(2) . . . . ?
Na1C_3 C1C_2 C2C_2 C3C_2 82.3(2) 2_765 . . . ?
C6C_2 C1C_2 C2C_2 C7C_2 177.3(2) . . . . ?
B1C_1 C1C_2 C2C_2 C7C_2 -11.2(3) . . . . ?
Na1C_3 C1C_2 C2C_2 C7C_2 -96.5(2) 2_765 . . . ?
C6C_2 C1C_2 C2C_2 Na1C_3 -86.2(2) . . . 2_765 ?
B1C_1 C1C_2 C2C_2 Na1C_3 85.26(19) . . . 2_765 ?
C1C_2 C2C_2 C3C_2 C4C_2 1.1(4) . . . . ?
C7C_2 C2C_2 C3C_2 C4C_2 179.9(2) . . . . ?
Na1C_3 C2C_2 C3C_2 C4C_2 64.2(2) 2_765 . . . ?
C1C_2 C2C_2 C3C_2 C8C_2 -179.0(2) . . . . ?
C7C_2 C2C_2 C3C_2 C8C_2 -0.2(4) . . . . ?
Na1C_3 C2C_2 C3C_2 C8C_2 -115.8(2) 2_765 . . . ?
C2C_2 C3C_2 C4C_2 C5C_2 1.8(4) . . . . ?
C8C_2 C3C_2 C4C_2 C5C_2 -178.1(2) . . . . ?
C3C_2 C4C_2 C5C_2 C6C_2 -1.8(4) . . . . ?
C3C_2 C4C_2 C5C_2 C9C_2 179.3(3) . . . . ?
C4C_2 C5C_2 C6C_2 C1C_2 -1.1(4) . . . . ?
C9C_2 C5C_2 C6C_2 C1C_2 177.7(2) . . . . ?
C4C_2 C5C_2 C6C_2 C10C_2 178.8(2) . . . . ?
C9C_2 C5C_2 C6C_2 C10C_2 -2.3(4) . . . . ?
C4C_2 C5C_2 C6C_2 Na1C_3 -64.8(2) . . . 2_765 ?
C9C_2 C5C_2 C6C_2 Na1C_3 114.0(2) . . . 2_765 ?
C2C_2 C1C_2 C6C_2 C5C_2 3.9(3) . . . . ?
B1C_1 C1C_2 C6C_2 C5C_2 -167.3(2) . . . . ?
Na1C_3 C1C_2 C6C_2 C5C_2 -82.7(2) 2_765 . . . ?
C2C_2 C1C_2 C6C_2 C10C_2 -176.0(2) . . . . ?
B1C_1 C1C_2 C6C_2 C10C_2 12.7(3) . . . . ?
Na1C_3 C1C_2 C6C_2 C10C_2 97.33(19) 2_765 . . . ?
C2C_2 C1C_2 C6C_2 Na1C_3 86.7(2) . . . 2_765 ?
B1C_1 C1C_2 C6C_2 Na1C_3 -84.6(2) . . . 2_765 ?
C3C_4 B1C_4 N1C_4 N2C_4 2.9(3) . . . . ?
C1C_5 B1C_4 N1C_4 N2C_4 -175.67(19) . . . . ?
Na2C_3 B1C_4 N1C_4 N2C_4 -169.3(2) 2_765 . . . ?
C3C_4 B1C_4 N1C_4 Na1C_3 -103.8(3) . . . . ?
C1C_5 B1C_4 N1C_4 Na1C_3 77.6(3) . . . . ?
Na2C_3 B1C_4 N1C_4 Na1C_3 84.0(2) 2_765 . . . ?
C3C_4 B1C_4 N1C_4 Na2C_3 172.21(18) . . . 2_765 ?
C1C_5 B1C_4 N1C_4 Na2C_3 -6.4(2) . . . 2_765 ?
C3C_4 B1C_4 N1C_4 Na2C_3 78.9(3) . . . . ?
C1C_5 B1C_4 N1C_4 Na2C_3 -99.7(3) . . . . ?
Na2C_3 B1C_4 N1C_4 Na2C_3 -93.3(3) 2_765 . . . ?
C2C_4 C7C_4 C6C_4 C5C_4 -0.3(4) . . . . ?
C7C_4 C6C_4 C5C_4 C4C_4 0.4(4) . . . . ?
C6C_4 C5C_4 C4C_4 C3C_4 -0.6(4) . . . . ?
C5C_4 C4C_4 C3C_4 C2C_4 0.7(4) . . . . ?
C5C_4 C4C_4 C3C_4 B1C_4 -178.9(2) . . . . ?
N1C_4 B1C_4 C3C_4 C4C_4 178.1(2) . . . . ?
C1C_5 B1C_4 C3C_4 C4C_4 -3.4(4) . . . . ?
N1C_4 B1C_4 C3C_4 C2C_4 -1.5(3) . . . . ?
C1C_5 B1C_4 C3C_4 C2C_4 177.0(2) . . . . ?
C4C_4 C3C_4 C2C_4 C7C_4 -0.6(3) . . . . ?
B1C_4 C3C_4 C2C_4 C7C_4 179.0(2) . . . . ?
C4C_4 C3C_4 C2C_4 C1C_4 179.3(2) . . . . ?
B1C_4 C3C_4 C2C_4 C1C_4 -1.0(3) . . . . ?
C6C_4 C7C_4 C2C_4 C3C_4 0.4(4) . . . . ?
C6C_4 C7C_4 C2C_4 C1C_4 -179.5(2) . . . . ?
C3C_4 C2C_4 C1C_4 N2C_4 2.4(4) . . . . ?
C7C_4 C2C_4 C1C_4 N2C_4 -177.7(2) . . . . ?
C2C_4 C1C_4 N2C_4 N1C_4 -1.0(4) . . . . ?
C2C_4 C1C_4 N2C_4 Na2C_3 -127.7(2) . . . . ?
C2C_4 C1C_4 N2C_4 Na1C_3 97.3(3) . . . . ?
B1C_4 N1C_4 N2C_4 C1C_4 -1.8(3) . . . . ?
Na1C_3 N1C_4 N2C_4 C1C_4 139.9(2) . . . . ?
Na2C_3 N1C_4 N2C_4 C1C_4 -165.03(19) 2_765 . . . ?
Na2C_3 N1C_4 N2C_4 C1C_4 -143.1(3) . . . . ?
B1C_4 N1C_4 N2C_4 Na2C_3 141.28(19) . . . . ?
Na1C_3 N1C_4 N2C_4 Na2C_3 -77.05(7) . . . . ?
Na2C_3 N1C_4 N2C_4 Na2C_3 -22.0(2) 2_765 . . . ?
B1C_4 N1C_4 N2C_4 Na1C_3 -141.7(2) . . . . ?
Na2C_3 N1C_4 N2C_4 Na1C_3 55.1(2) 2_765 . . . ?
Na2C_3 N1C_4 N2C_4 Na1C_3 77.05(7) . . . . ?
N1C_4 B1C_4 C1C_5 C6C_5 96.8(3) . . . . ?
C3C_4 B1C_4 C1C_5 C6C_5 -81.7(3) . . . . ?
Na2C_3 B1C_4 C1C_5 C6C_5 90.95(19) 2_765 . . . ?
N1C_4 B1C_4 C1C_5 C2C_5 -75.5(3) . . . . ?
C3C_4 B1C_4 C1C_5 C2C_5 106.0(3) . . . . ?
Na2C_3 B1C_4 C1C_5 C2C_5 -81.32(19) 2_765 . . . ?
N1C_4 B1C_4 C1C_5 Na2C_3 5.8(2) . . . 2_765 ?
C3C_4 B1C_4 C1C_5 Na2C_3 -172.7(2) . . . 2_765 ?
C6C_5 C1C_5 C2C_5 C3C_5 -0.8(3) . . . . ?
B1C_4 C1C_5 C2C_5 C3C_5 171.6(2) . . . . ?
Na2C_3 C1C_5 C2C_5 C3C_5 89.7(2) 2_765 . . . ?
C6C_5 C1C_5 C2C_5 C7C_5 179.4(2) . . . . ?
B1C_4 C1C_5 C2C_5 C7C_5 -8.3(3) . . . . ?
Na2C_3 C1C_5 C2C_5 C7C_5 -90.15(19) 2_765 . . . ?
C6C_5 C1C_5 C2C_5 Na2C_3 -90.48(19) . . . 2_765 ?
B1C_4 C1C_5 C2C_5 Na2C_3 81.86(19) . . . 2_765 ?
C1C_5 C2C_5 C3C_5 C4C_5 -2.0(4) . . . . ?
C7C_5 C2C_5 C3C_5 C4C_5 177.9(2) . . . . ?
Na2C_3 C2C_5 C3C_5 C4C_5 67.0(2) 2_765 . . . ?
C1C_5 C2C_5 C3C_5 C8C_5 179.2(2) . . . . ?
C7C_5 C2C_5 C3C_5 C8C_5 -0.9(4) . . . . ?
Na2C_3 C2C_5 C3C_5 C8C_5 -111.8(2) 2_765 . . . ?
C2C_5 C3C_5 C4C_5 C5C_5 1.7(4) . . . . ?
C8C_5 C3C_5 C4C_5 C5C_5 -179.5(2) . . . . ?
C3C_5 C4C_5 C5C_5 C6C_5 1.3(4) . . . . ?
C3C_5 C4C_5 C5C_5 C9C_5 -177.7(2) . . . . ?
C4C_5 C5C_5 C6C_5 C1C_5 -4.2(3) . . . . ?
C9C_5 C5C_5 C6C_5 C1C_5 174.8(2) . . . . ?
C4C_5 C5C_5 C6C_5 C10C_5 175.9(2) . . . . ?
C9C_5 C5C_5 C6C_5 C10C_5 -5.1(3) . . . . ?
C4C_5 C5C_5 C6C_5 Na2C_3 -64.3(2) . . . 2_765 ?
C9C_5 C5C_5 C6C_5 Na2C_3 114.7(2) . . . 2_765 ?
C2C_5 C1C_5 C6C_5 C5C_5 3.9(3) . . . . ?
B1C_4 C1C_5 C6C_5 C5C_5 -168.6(2) . . . . ?
Na2C_3 C1C_5 C6C_5 C5C_5 -81.8(2) 2_765 . . . ?
C2C_5 C1C_5 C6C_5 C10C_5 -176.2(2) . . . . ?
B1C_4 C1C_5 C6C_5 C10C_5 11.3(3) . . . . ?
Na2C_3 C1C_5 C6C_5 C10C_5 98.1(2) 2_765 . . . ?
C2C_5 C1C_5 C6C_5 Na2C_3 85.70(19) . . . 2_765 ?
B1C_4 C1C_5 C6C_5 Na2C_3 -86.82(19) . . . 2_765 ?
C3C_6 B1C_6 N1C_6 N2C_6 -2.3(3) . . . . ?
C1C_7 B1C_6 N1C_6 N2C_6 175.59(19) . . . . ?
Na3C_3 B1C_6 N1C_6 N2C_6 166.8(2) 2_665 . . . ?
C3C_6 B1C_6 N1C_6 Na3C_3 108.5(3) . . . 3_565 ?
C1C_7 B1C_6 N1C_6 Na3C_3 -73.6(3) . . . 3_565 ?
Na3C_3 B1C_6 N1C_6 Na3C_3 -82.5(2) 2_665 . . 3_565 ?
C3C_6 B1C_6 N1C_6 Na3C_3 -169.02(17) . . . 2_665 ?
C1C_7 B1C_6 N1C_6 Na3C_3 8.8(2) . . . 2_665 ?
C3C_6 B1C_6 N1C_6 Na3C_3 -70.7(3) . . . . ?
C1C_7 B1C_6 N1C_6 Na3C_3 107.1(3) . . . . ?
Na3C_3 B1C_6 N1C_6 Na3C_3 98.3(3) 2_665 . . . ?
C2C_6 C7C_6 C6C_6 C5C_6 -0.8(4) . . . . ?
C7C_6 C6C_6 C5C_6 C4C_6 0.0(4) . . . . ?
C6C_6 C5C_6 C4C_6 C3C_6 0.8(4) . . . . ?
C5C_6 C4C_6 C3C_6 C2C_6 -0.9(3) . . . . ?
C5C_6 C4C_6 C3C_6 B1C_6 178.4(2) . . . . ?
N1C_6 B1C_6 C3C_6 C2C_6 1.2(3) . . . . ?
C1C_7 B1C_6 C3C_6 C2C_6 -176.4(2) . . . . ?
Na3C_3 B1C_6 C3C_6 C2C_6 -50.8(9) 2_665 . . . ?
N1C_6 B1C_6 C3C_6 C4C_6 -178.1(2) . . . . ?
C1C_7 B1C_6 C3C_6 C4C_6 4.3(4) . . . . ?
Na3C_3 B1C_6 C3C_6 C4C_6 129.9(8) 2_665 . . . ?
C4C_6 C3C_6 C2C_6 C7C_6 0.1(3) . . . . ?
B1C_6 C3C_6 C2C_6 C7C_6 -179.2(2) . . . . ?
C4C_6 C3C_6 C2C_6 C1C_6 179.9(2) . . . . ?
B1C_6 C3C_6 C2C_6 C1C_6 0.5(3) . . . . ?
C6C_6 C7C_6 C2C_6 C3C_6 0.7(4) . . . . ?
C6C_6 C7C_6 C2C_6 C1C_6 -179.0(2) . . . . ?
C3C_6 C2C_6 C1C_6 N2C_6 -1.4(4) . . . . ?
C7C_6 C2C_6 C1C_6 N2C_6 178.4(2) . . . . ?
C2C_6 C1C_6 N2C_6 N1C_6 0.3(4) . . . . ?
C2C_6 C1C_6 N2C_6 Na3C_3 129.7(2) . . . . ?
C2C_6 C1C_6 N2C_6 Na3C_3 -99.8(3) . . . 3_565 ?
B1C_6 N1C_6 N2C_6 C1C_6 1.6(3) . . . . ?
Na3C_3 N1C_6 N2C_6 C1C_6 -144.2(2) 3_565 . . . ?
Na3C_3 N1C_6 N2C_6 C1C_6 160.87(19) 2_665 . . . ?
Na3C_3 N1C_6 N2C_6 C1C_6 141.0(2) . . . . ?
B1C_6 N1C_6 N2C_6 Na3C_3 -139.39(18) . . . . ?
Na3C_3 N1C_6 N2C_6 Na3C_3 74.80(7) 3_565 . . . ?
Na3C_3 N1C_6 N2C_6 Na3C_3 19.9(2) 2_665 . . . ?
B1C_6 N1C_6 N2C_6 Na3C_3 145.8(2) . . . 3_565 ?
Na3C_3 N1C_6 N2C_6 Na3C_3 -54.90(19) 2_665 . . 3_565 ?
Na3C_3 N1C_6 N2C_6 Na3C_3 -74.80(7) . . . 3_565 ?
N1C_6 B1C_6 C1C_7 C2C_7 -97.7(3) . . . . ?
C3C_6 B1C_6 C1C_7 C2C_7 80.0(3) . . . . ?
Na3C_3 B1C_6 C1C_7 C2C_7 -89.49(19) 2_665 . . . ?
N1C_6 B1C_6 C1C_7 C6C_7 71.8(3) . . . . ?
C3C_6 B1C_6 C1C_7 C6C_7 -110.5(3) . . . . ?
Na3C_3 B1C_6 C1C_7 C6C_7 79.94(19) 2_665 . . . ?
N1C_6 B1C_6 C1C_7 Na3C_3 -8.16(19) . . . 2_665 ?
C3C_6 B1C_6 C1C_7 Na3C_3 169.5(2) . . . 2_665 ?
C6C_7 C1C_7 C2C_7 C3C_7 -2.8(3) . . . . ?
B1C_6 C1C_7 C2C_7 C3C_7 166.8(2) . . . . ?
Na3C_3 C1C_7 C2C_7 C3C_7 79.9(2) 2_665 . . . ?
C6C_7 C1C_7 C2C_7 C7C_7 177.6(2) . . . . ?
B1C_6 C1C_7 C2C_7 C7C_7 -12.8(3) . . . . ?
Na3C_3 C1C_7 C2C_7 C7C_7 -99.7(2) 2_665 . . . ?
C6C_7 C1C_7 C2C_7 Na3C_3 -82.67(19) . . . 2_665 ?
B1C_6 C1C_7 C2C_7 Na3C_3 86.93(19) . . . 2_665 ?
C1C_7 C2C_7 C3C_7 C4C_7 -0.5(4) . . . . ?
C7C_7 C2C_7 C3C_7 C4C_7 179.1(2) . . . . ?
Na3C_3 C2C_7 C3C_7 C4C_7 59.7(2) 2_665 . . . ?
C1C_7 C2C_7 C3C_7 C8C_7 -179.5(2) . . . . ?
C7C_7 C2C_7 C3C_7 C8C_7 0.1(3) . . . . ?
Na3C_3 C2C_7 C3C_7 C8C_7 -119.3(2) 2_665 . . . ?
C2C_7 C3C_7 C4C_7 C5C_7 2.5(4) . . . . ?
C8C_7 C3C_7 C4C_7 C5C_7 -178.5(2) . . . . ?
C3C_7 C4C_7 C5C_7 C6C_7 -1.0(4) . . . . ?
C3C_7 C4C_7 C5C_7 C9C_7 179.8(2) . . . . ?
C4C_7 C5C_7 C6C_7 C1C_7 -2.3(4) . . . . ?
C9C_7 C5C_7 C6C_7 C1C_7 176.8(2) . . . . ?
C4C_7 C5C_7 C6C_7 C10C_7 178.3(2) . . . . ?
C9C_7 C5C_7 C6C_7 C10C_7 -2.6(4) . . . . ?
C4C_7 C5C_7 C6C_7 Na3C_3 -69.5(2) . . . 2_665 ?
C9C_7 C5C_7 C6C_7 Na3C_3 109.7(2) . . . 2_665 ?
C2C_7 C1C_7 C6C_7 C5C_7 4.2(3) . . . . ?
B1C_6 C1C_7 C6C_7 C5C_7 -165.2(2) . . . . ?
Na3C_3 C1C_7 C6C_7 C5C_7 -83.2(2) 2_665 . . . ?
C2C_7 C1C_7 C6C_7 C10C_7 -176.4(2) . . . . ?
B1C_6 C1C_7 C6C_7 C10C_7 14.1(3) . . . . ?
Na3C_3 C1C_7 C6C_7 C10C_7 96.15(19) 2_665 . . . ?
C2C_7 C1C_7 C6C_7 Na3C_3 87.42(19) . . . 2_665 ?
B1C_6 C1C_7 C6C_7 Na3C_3 -82.04(19) . . . 2_665 ?
C3C_8 B1C_8 N1C_8 N2C_8 -5.0(3) . . . . ?
C1C_9 B1C_8 N1C_8 N2C_8 175.04(19) . . . . ?
Na4C_3 B1C_8 N1C_8 N2C_8 171.5(2) 2_665 . . . ?
C3C_8 B1C_8 N1C_8 Na4C_3 104.9(2) . . . 4_656 ?
C1C_9 B1C_8 N1C_8 Na4C_3 -75.1(3) . . . 4_656 ?
Na4C_3 B1C_8 N1C_8 Na4C_3 -78.66(18) 2_665 . . 4_656 ?
C3C_8 B1C_8 N1C_8 Na4C_3 -176.46(18) . . . 2_665 ?
C1C_9 B1C_8 N1C_8 Na4C_3 3.5(2) . . . 2_665 ?
C3C_8 B1C_8 N1C_8 Na4C_3 -83.3(4) . . . . ?
C1C_9 B1C_8 N1C_8 Na4C_3 96.7(3) . . . . ?
Na4C_3 B1C_8 N1C_8 Na4C_3 93.2(3) 2_665 . . . ?
C2C_8 C7C_8 C6C_8 C5C_8 0.1(4) . . . . ?
C7C_8 C6C_8 C5C_8 C4C_8 0.1(5) . . . . ?
C6C_8 C5C_8 C4C_8 C3C_8 0.0(4) . . . . ?
C5C_8 C4C_8 C3C_8 C2C_8 -0.3(4) . . . . ?
C5C_8 C4C_8 C3C_8 B1C_8 178.6(3) . . . . ?
N1C_8 B1C_8 C3C_8 C4C_8 -176.0(2) . . . . ?
C1C_9 B1C_8 C3C_8 C4C_8 4.0(4) . . . . ?
N1C_8 B1C_8 C3C_8 C2C_8 2.9(3) . . . . ?
C1C_9 B1C_8 C3C_8 C2C_8 -177.1(2) . . . . ?
C6C_8 C7C_8 C2C_8 C3C_8 -0.3(4) . . . . ?
C6C_8 C7C_8 C2C_8 C1C_8 -180.0(3) . . . . ?
C4C_8 C3C_8 C2C_8 C7C_8 0.4(3) . . . . ?
B1C_8 C3C_8 C2C_8 C7C_8 -178.6(2) . . . . ?
C4C_8 C3C_8 C2C_8 C1C_8 -179.9(2) . . . . ?
B1C_8 C3C_8 C2C_8 C1C_8 1.1(3) . . . . ?
C7C_8 C2C_8 C1C_8 N2C_8 176.1(2) . . . . ?
C3C_8 C2C_8 C1C_8 N2C_8 -3.5(4) . . . . ?
C2C_8 C1C_8 N2C_8 N1C_8 1.6(4) . . . . ?
C2C_8 C1C_8 N2C_8 Na4C_3 134.5(2) . . . . ?
C2C_8 C1C_8 N2C_8 Na4C_3 -88.4(3) . . . 4_656 ?
B1C_8 N1C_8 N2C_8 C1C_8 2.8(3) . . . . ?
Na4C_3 N1C_8 N2C_8 C1C_8 -135.3(2) 4_656 . . . ?
Na4C_3 N1C_8 N2C_8 C1C_8 168.89(19) 2_665 . . . ?
Na4C_3 N1C_8 N2C_8 C1C_8 150.4(2) . . . . ?
B1C_8 N1C_8 N2C_8 Na4C_3 -147.62(18) . . . . ?
Na4C_3 N1C_8 N2C_8 Na4C_3 74.31(7) 4_656 . . . ?
Na4C_3 N1C_8 N2C_8 Na4C_3 18.5(2) 2_665 . . . ?
B1C_8 N1C_8 N2C_8 Na4C_3 138.1(2) . . . 4_656 ?
Na4C_3 N1C_8 N2C_8 Na4C_3 -55.9(2) 2_665 . . 4_656 ?
Na4C_3 N1C_8 N2C_8 Na4C_3 -74.31(7) . . . 4_656 ?
N1C_8 B1C_8 C1C_9 C6C_9 81.8(3) . . . . ?
C3C_8 B1C_8 C1C_9 C6C_9 -98.2(3) . . . . ?
Na4C_3 B1C_8 C1C_9 C6C_9 85.17(19) 2_665 . . . ?
N1C_8 B1C_8 C1C_9 C2C_9 -88.1(3) . . . . ?
C3C_8 B1C_8 C1C_9 C2C_9 91.9(3) . . . . ?
Na4C_3 B1C_8 C1C_9 C2C_9 -84.76(19) 2_665 . . . ?
N1C_8 B1C_8 C1C_9 Na4C_3 -3.4(2) . . . 2_665 ?
C3C_8 B1C_8 C1C_9 Na4C_3 176.6(2) . . . 2_665 ?
C6C_9 C1C_9 C2C_9 C3C_9 -3.6(3) . . . . ?
B1C_8 C1C_9 C2C_9 C3C_9 166.4(2) . . . . ?
Na4C_3 C1C_9 C2C_9 C3C_9 80.6(2) 2_665 . . . ?
C6C_9 C1C_9 C2C_9 C7C_9 177.2(2) . . . . ?
B1C_8 C1C_9 C2C_9 C7C_9 -12.8(3) . . . . ?
Na4C_3 C1C_9 C2C_9 C7C_9 -98.5(2) 2_665 . . . ?
C6C_9 C1C_9 C2C_9 Na4C_3 -84.25(19) . . . 2_665 ?
B1C_8 C1C_9 C2C_9 Na4C_3 85.74(18) . . . 2_665 ?
C1C_9 C2C_9 C3C_9 C4C_9 1.3(3) . . . . ?
C7C_9 C2C_9 C3C_9 C4C_9 -179.5(2) . . . . ?
Na4C_3 C2C_9 C3C_9 C4C_9 64.7(2) 2_665 . . . ?
C1C_9 C2C_9 C3C_9 C8C_9 -178.0(2) . . . . ?
C7C_9 C2C_9 C3C_9 C8C_9 1.2(3) . . . . ?
Na4C_3 C2C_9 C3C_9 C8C_9 -114.6(2) 2_665 . . . ?
C2C_9 C3C_9 C4C_9 C5C_9 1.0(3) . . . . ?
C8C_9 C3C_9 C4C_9 C5C_9 -179.7(2) . . . . ?
C3C_9 C4C_9 C5C_9 C6C_9 -0.9(3) . . . . ?
C3C_9 C4C_9 C5C_9 C9C_9 179.5(2) . . . . ?
C4C_9 C5C_9 C6C_9 C1C_9 -1.5(3) . . . . ?
C9C_9 C5C_9 C6C_9 C1C_9 178.1(2) . . . . ?
C4C_9 C5C_9 C6C_9 C10C_9 177.3(2) . . . . ?
C9C_9 C5C_9 C6C_9 C10C_9 -3.1(3) . . . . ?
C4C_9 C5C_9 C6C_9 Na4C_3 -64.5(2) . . . 2_665 ?
C9C_9 C5C_9 C6C_9 Na4C_3 115.1(2) . . . 2_665 ?
C2C_9 C1C_9 C6C_9 C5C_9 3.7(3) . . . . ?
B1C_8 C1C_9 C6C_9 C5C_9 -166.2(2) . . . . ?
Na4C_3 C1C_9 C6C_9 C5C_9 -80.3(2) 2_665 . . . ?
C2C_9 C1C_9 C6C_9 C10C_9 -175.1(2) . . . . ?
B1C_8 C1C_9 C6C_9 C10C_9 15.0(3) . . . . ?
Na4C_3 C1C_9 C6C_9 C10C_9 100.89(19) 2_665 . . . ?
C2C_9 C1C_9 C6C_9 Na4C_3 84.02(19) . . . 2_665 ?
B1C_8 C1C_9 C6C_9 Na4C_3 -85.91(19) . . . 2_665 ?
